data_7107489
loop_
_publ_author_name
'Thomas Boddaert'
'Jordi Sola'
'Madeleine Helliwell'
'Jonathan Clayden'

_publ_section_title
;
 Chemical communication: conductors and insulators of screw-sense
 preference between helical oligo(aminoisobutyric acid) domains
;
_journal_name_full Chem.Commun.
_journal_page_first 3397
_journal_paper_doi 10.1039/c2cc00060a
_journal_volume 48
_journal_year 2012
_chemical_absolute_configuration syn
_chemical_formula_sum 'C57 H88.5 N12 O14.25'
_chemical_formula_weight 1169.90
_chemical_name_systematic
;
?
;
_space_group_IT_number 4
_symmetry_cell_setting monoclinic
_symmetry_space_group_name_Hall 'P 2yb'
_symmetry_space_group_name_H-M 'P 1 21 1'
_atom_sites_solution_hydrogens geom
_atom_sites_solution_primary direct
_atom_sites_solution_secondary difmap
_audit_creation_method SHELXL-97
_cell_angle_alpha 90.00
_cell_angle_beta 94.375(9)
_cell_angle_gamma 90.00
_cell_formula_units_Z 4
_cell_length_a 13.774(7)
_cell_length_b 9.540(5)
_cell_length_c 48.58(2)
_cell_measurement_reflns_used 933
_cell_measurement_temperature 100(2)
_cell_measurement_theta_max 19.63
_cell_measurement_theta_min 2.33
_cell_volume 6365(5)
_computing_cell_refinement 'Bruker SMART'
_computing_data_collection 'Bruker SMART'
_computing_data_reduction 'Bruker SAINT'
_computing_molecular_graphics 'Bruker SHELXTL'
_computing_publication_material 'Bruker SHELXTL'
_computing_structure_refinement 'SHELXL-97 (Sheldrick, 1997)'
_computing_structure_solution 'SHELXS-97 (Sheldrick, 1990)'
_diffrn_ambient_temperature 100(2)
_diffrn_measured_fraction_theta_full 0.999
_diffrn_measured_fraction_theta_max 0.999
_diffrn_measurement_device_type 'CCD area detector'
_diffrn_measurement_method 'phi and omega scans'
_diffrn_radiation_monochromator graphite
_diffrn_radiation_source 'fine-focus sealed tube'
_diffrn_radiation_type MoK\a
_diffrn_radiation_wavelength 0.71073
_diffrn_reflns_av_R_equivalents 0.1564
_diffrn_reflns_av_sigmaI/netI 0.1524
_diffrn_reflns_limit_h_max 15
_diffrn_reflns_limit_h_min -15
_diffrn_reflns_limit_k_max 10
_diffrn_reflns_limit_k_min -10
_diffrn_reflns_limit_l_max 53
_diffrn_reflns_limit_l_min -52
_diffrn_reflns_number 39207
_diffrn_reflns_theta_full 23.26
_diffrn_reflns_theta_max 23.26
_diffrn_reflns_theta_min 1.76
_exptl_absorpt_coefficient_mu 0.089
_exptl_absorpt_correction_type none
_exptl_crystal_colour colourless
_exptl_crystal_density_diffrn 1.221
_exptl_crystal_density_method 'not measured'
_exptl_crystal_description plate
_exptl_crystal_F_000 2514
_exptl_crystal_size_max 0.65
_exptl_crystal_size_mid 0.45
_exptl_crystal_size_min 0.15
_refine_diff_density_max 0.809
_refine_diff_density_min -0.466
_refine_diff_density_rms 0.095
_refine_ls_extinction_method none
_refine_ls_goodness_of_fit_ref 1.083
_refine_ls_hydrogen_treatment constr
_refine_ls_matrix_type full
_refine_ls_number_parameters 1639
_refine_ls_number_reflns 18208
_refine_ls_number_restraints 2000
_refine_ls_restrained_S_all 1.060
_refine_ls_R_factor_all 0.1610
_refine_ls_R_factor_gt 0.1288
_refine_ls_shift/su_max 0.002
_refine_ls_shift/su_mean 0.000
_refine_ls_structure_factor_coef Fsqd
_refine_ls_weighting_details 'calc w=1/[\s^2^(Fo^2^)+(0.1281P)^2^+18.5472P] where P=(Fo^2^+2Fc^2^)/3'
_refine_ls_weighting_scheme calc
_refine_ls_wR_factor_gt 0.3080
_refine_ls_wR_factor_ref 0.3294
_reflns_number_gt 12830
_reflns_number_total 18208
_reflns_threshold_expression >2sigma(I)
_cod_data_source_file c2cc00060a.txt
_cod_data_source_block e4
_cod_original_cell_volume 6365(6)
_cod_original_sg_symbol_H-M P21
_cod_original_formula_sum 'C57 H88.50 N12 O14.25'
_cod_database_code 7107489

loop_
_symmetry_equiv_pos_as_xyz
'x, y, z'
'-x, y+1/2, -z'

loop_
_atom_site_label
_atom_site_type_symbol
_atom_site_fract_x
_atom_site_fract_y
_atom_site_fract_z
_atom_site_U_iso_or_equiv
_atom_site_adp_type
_atom_site_occupancy
_atom_site_symmetry_multiplicity
_atom_site_calc_flag
_atom_site_refinement_flags
_atom_site_disorder_assembly
_atom_site_disorder_group
O1 O 0.2299(4) 1.2031(6) -0.01054(12) 0.0333(13) Uani 1 1 d U . .
O2 O 0.3030(4) 1.1126(6) 0.02833(12) 0.0327(13) Uani 1 1 d U . .
O3 O 0.1763(4) 0.8773(6) 0.07653(12) 0.0321(13) Uani 1 1 d U . .
O4 O 0.2401(4) 1.1202(7) 0.13139(13) 0.0433(16) Uani 1 1 d U . .
O5 O 0.4696(4) 0.9584(7) 0.14404(13) 0.0432(16) Uani 1 1 d U . .
O6 O 0.3465(4) 0.6703(9) 0.18113(14) 0.0505(17) Uani 1 1 d U . .
O7 O 0.3590(5) 0.9124(8) 0.24122(14) 0.056(2) Uani 1 1 d U . .
O8 O 0.5958(5) 0.7766(6) 0.26190(14) 0.0435(16) Uani 1 1 d U . .
O9 O 0.4643(5) 0.4824(9) 0.29474(15) 0.0586(19) Uani 1 1 d U . .
O10 O 0.4530(7) 0.7035(10) 0.35405(16) 0.077(2) Uani 1 1 d U . .
O11 O 0.6742(8) 0.5785(9) 0.38130(18) 0.086(3) Uani 1 1 d U . .
O12 O 0.5548(8) 0.2716(12) 0.4049(2) 0.096(3) Uani 1 1 d U . .
O13 O 0.5365(14) 0.6406(19) 0.4259(3) 0.165(5) Uani 1 1 d U . .
N1 N 0.1556(4) 1.0310(7) 0.00945(14) 0.0278(13) Uani 1 1 d U . .
H1N H 0.1077 1.0458 -0.0032 0.033 Uiso 1 1 calc R . .
N2 N 0.1278(5) 1.0941(7) 0.06320(15) 0.0292(13) Uani 1 1 d U . .
H2N H 0.1076 1.1493 0.0494 0.035 Uiso 1 1 calc R . .
N3 N 0.3097(5) 1.1127(7) 0.09123(16) 0.0328(14) Uani 1 1 d U . .
H3N H 0.3006 1.1174 0.0731 0.039 Uiso 1 1 calc R . .
N4 N 0.3475(5) 0.8571(8) 0.11750(15) 0.0349(14) Uani 1 1 d U . .
H4N H 0.3047 0.8673 0.1032 0.042 Uiso 1 1 calc R . .
N5 N 0.2853(6) 0.8826(12) 0.16878(17) 0.063(2) Uani 1 1 d U . .
H5N H 0.2653 0.9365 0.1548 0.076 Uiso 1 1 calc R . .
N6 N 0.4491(5) 0.9168(8) 0.20467(15) 0.0409(16) Uani 1 1 d U . .
H6N H 0.4497 0.9229 0.1866 0.049 Uiso 1 1 calc R . .
N7 N 0.4872(5) 0.6665(8) 0.23173(16) 0.0369(14) Uani 1 1 d U . .
H7N H 0.4529 0.6727 0.2157 0.044 Uiso 1 1 calc R . .
N8 N 0.4055(6) 0.6973(12) 0.28041(18) 0.065(2) Uani 1 1 d U . .
H8N H 0.3886 0.7484 0.2657 0.078 Uiso 1 1 calc R . .
N9 N 0.5578(7) 0.7321(9) 0.32141(19) 0.0579(18) Uani 1 1 d U . .
H9N H 0.5651 0.7519 0.3040 0.070 Uiso 1 1 calc R . .
N10 N 0.5950(7) 0.4697(10) 0.34583(19) 0.0571(19) Uani 1 1 d U . .
H10N H 0.5704 0.4783 0.3287 0.068 Uiso 1 1 calc R . .
N11 N 0.4642(4) 0.4487(6) 0.38580(11) 0.091(3) Uani 1 1 d U . .
H11N H 0.4492 0.4941 0.3703 0.110 Uiso 1 1 calc R . .
N12 N 0.4070(4) 0.5975(6) 0.45240(11) 0.131(4) Uani 1 1 d RU . .
H12A H 0.4219 0.6711 0.4628 0.158 Uiso 1 1 calc R . .
H12B H 0.3566 0.5452 0.4557 0.158 Uiso 1 1 calc RD . .
C1 C 0.3955(4) 1.2033(6) -0.02595(11) 0.0354(16) Uani 1 1 d RU . .
C2 C 0.4797(4) 1.1703(6) -0.01102(11) 0.0406(18) Uani 1 1 d RU . .
H2 H 0.4915 1.2042 0.0073 0.049 Uiso 1 1 calc R . .
C3 C 0.5491(6) 1.0863(10) -0.0226(2) 0.0418(18) Uani 1 1 d U . .
H3 H 0.6084 1.0645 -0.0122 0.050 Uiso 1 1 calc R . .
C4 C 0.5319(6) 1.0356(10) -0.0488(2) 0.0420(18) Uani 1 1 d U . .
H4A H 0.5796 0.9793 -0.0566 0.050 Uiso 1 1 calc R . .
C5 C 0.4468(6) 1.0652(10) -0.0639(2) 0.0411(18) Uani 1 1 d U . .
H5A H 0.4354 1.0277 -0.0819 0.049 Uiso 1 1 calc R . .
C6 C 0.3759(6) 1.1500(11) -0.05308(19) 0.0393(17) Uani 1 1 d U . .
H6 H 0.3166 1.1711 -0.0636 0.047 Uiso 1 1 calc R . .
C7 C 0.3185(6) 1.2861(10) -0.0134(2) 0.0358(17) Uani 1 1 d U . .
H7A H 0.3439 1.3201 0.0050 0.043 Uiso 1 1 calc R . .
H7B H 0.3019 1.3690 -0.0251 0.043 Uiso 1 1 calc R . .
C8 C 0.2364(5) 1.1152(9) 0.01101(18) 0.0292(15) Uani 1 1 d U . .
C9 C 0.1503(6) 0.9181(9) 0.02881(18) 0.0295(14) Uani 1 1 d U . .
H9 H 0.0856 0.8723 0.0244 0.035 Uiso 1 1 calc R . .
C10 C 0.2288(6) 0.8025(9) 0.02483(19) 0.0325(16) Uani 1 1 d U . .
H10A H 0.2942 0.8409 0.0303 0.039 Uiso 1 1 calc R . .
H10B H 0.2175 0.7222 0.0371 0.039 Uiso 1 1 calc R . .
C11 C 0.2263(6) 0.7532(9) -0.00371(19) 0.0325(15) Uani 1 1 d U . .
C12 C 0.1566(6) 0.6537(8) -0.01474(19) 0.0343(16) Uani 1 1 d U . .
H12 H 0.1079 0.6208 -0.0035 0.041 Uiso 1 1 calc R . .
C13 C 0.1582(6) 0.6043(9) -0.04117(19) 0.0355(16) Uani 1 1 d U . .
H13 H 0.1107 0.5383 -0.0480 0.043 Uiso 1 1 calc R . .
C14 C 0.2275(6) 0.6491(9) -0.0577(2) 0.0368(17) Uani 1 1 d U . .
H14 H 0.2282 0.6137 -0.0760 0.044 Uiso 1 1 calc R . .
C15 C 0.2969(6) 0.7461(9) -0.0480(2) 0.0379(17) Uani 1 1 d U . .
H15 H 0.3442 0.7785 -0.0598 0.046 Uiso 1 1 calc R . .
C16 C 0.2973(6) 0.7948(9) -0.02170(19) 0.0344(16) Uani 1 1 d U . .
H16 H 0.3467 0.8588 -0.0152 0.041 Uiso 1 1 calc R . .
C17 C 0.1521(5) 0.9616(8) 0.05767(18) 0.0248(14) Uani 1 1 d U . .
C18 C 0.1335(6) 1.1503(9) 0.09117(19) 0.0353(15) Uani 1 1 d U . .
C19 C 0.0528(7) 1.0858(12) 0.1072(2) 0.046(2) Uani 1 1 d U . .
H19A H -0.0103 1.1238 0.1002 0.069 Uiso 1 1 calc R . .
H19B H 0.0646 1.1085 0.1268 0.069 Uiso 1 1 calc R . .
H19C H 0.0528 0.9838 0.1048 0.069 Uiso 1 1 calc R . .
C20 C 0.1195(7) 1.3111(10) 0.0889(2) 0.046(2) Uani 1 1 d U . .
H20A H 0.0588 1.3315 0.0777 0.069 Uiso 1 1 calc R . .
H20B H 0.1744 1.3524 0.0801 0.069 Uiso 1 1 calc R . .
H20C H 0.1163 1.3511 0.1074 0.069 Uiso 1 1 calc R . .
C21 C 0.2324(6) 1.1275(8) 0.10638(19) 0.0320(15) Uani 1 1 d U . .
C22 C 0.4093(6) 1.0889(11) 0.1040(2) 0.0461(17) Uani 1 1 d U . .
C23 C 0.4699(7) 1.0528(13) 0.0804(2) 0.057(2) Uani 1 1 d U . .
H23A H 0.4539 0.9578 0.0739 0.086 Uiso 1 1 calc R . .
H23B H 0.5391 1.0574 0.0868 0.086 Uiso 1 1 calc R . .
H23C H 0.4562 1.1197 0.0653 0.086 Uiso 1 1 calc R . .
C24 C 0.4449(8) 1.2184(12) 0.1189(3) 0.067(3) Uani 1 1 d U . .
H24A H 0.5111 1.2027 0.1272 0.100 Uiso 1 1 calc R . .
H24B H 0.4018 1.2407 0.1334 0.100 Uiso 1 1 calc R . .
H24C H 0.4451 1.2966 0.1058 0.100 Uiso 1 1 calc R . .
C25 C 0.4116(6) 0.9616(10) 0.12341(19) 0.0385(16) Uani 1 1 d U . .
C26 C 0.3453(6) 0.7308(11) 0.13313(19) 0.0406(16) Uani 1 1 d U . .
C27 C 0.2578(7) 0.6411(11) 0.1206(2) 0.045(2) Uani 1 1 d U . .
H27A H 0.1966 0.6893 0.1235 0.067 Uiso 1 1 calc R . .
H27B H 0.2585 0.5493 0.1297 0.067 Uiso 1 1 calc R . .
H27C H 0.2635 0.6285 0.1008 0.067 Uiso 1 1 calc R . .
C28 C 0.4346(7) 0.6442(12) 0.1311(2) 0.050(3) Uani 1 1 d U . .
H28A H 0.4422 0.6217 0.1117 0.075 Uiso 1 1 calc R . .
H28B H 0.4287 0.5573 0.1416 0.075 Uiso 1 1 calc R . .
H28C H 0.4916 0.6968 0.1387 0.075 Uiso 1 1 calc R . .
C29 C 0.3231(6) 0.7610(13) 0.1630(2) 0.0459(18) Uani 1 1 d U . .
C30 C 0.2733(9) 0.9363(17) 0.1964(2) 0.077(2) Uani 1 1 d U . .
C31 C 0.2577(13) 1.0982(19) 0.1943(3) 0.123(4) Uani 1 1 d U . .
H31A H 0.2134 1.1196 0.1781 0.184 Uiso 1 1 calc R . .
H31B H 0.3205 1.1444 0.1925 0.184 Uiso 1 1 calc R . .
H31C H 0.2296 1.1321 0.2110 0.184 Uiso 1 1 calc R . .
C32 C 0.1922(9) 0.875(3) 0.2086(3) 0.125(4) Uani 1 1 d U . .
H32A H 0.2000 0.7731 0.2094 0.187 Uiso 1 1 calc R . .
H32B H 0.1320 0.8985 0.1975 0.187 Uiso 1 1 calc R . .
H32C H 0.1888 0.9120 0.2274 0.187 Uiso 1 1 calc R . .
C33 C 0.3629(8) 0.9199(14) 0.2154(2) 0.058(2) Uani 1 1 d U . .
C34 C 0.5405(7) 0.9044(9) 0.22045(18) 0.0354(14) Uani 1 1 d U . .
C35 C 0.6229(7) 0.8927(10) 0.20193(19) 0.0391(17) Uani 1 1 d U . .
H35A H 0.6040 0.8322 0.1859 0.047 Uiso 1 1 calc R . .
H35B H 0.6812 0.8522 0.2121 0.047 Uiso 1 1 calc R . .
C36 C 0.6435(8) 1.0419(11) 0.1925(2) 0.0508(19) Uani 1 1 d U . .
H36A H 0.6147 1.0577 0.1735 0.061 Uiso 1 1 calc R . .
H36B H 0.7146 1.0588 0.1929 0.061 Uiso 1 1 calc R . .
C37 C 0.5962(8) 1.1397(10) 0.2131(2) 0.051(2) Uani 1 1 d U . .
H37A H 0.6433 1.2111 0.2206 0.061 Uiso 1 1 calc R . .
H37B H 0.5386 1.1878 0.2040 0.061 Uiso 1 1 calc R . .
C38 C 0.5664(8) 1.0408(10) 0.2361(2) 0.0467(18) Uani 1 1 d U . .
H38A H 0.6210 1.0263 0.2503 0.056 Uiso 1 1 calc R . .
H38B H 0.5096 1.0782 0.2451 0.056 Uiso 1 1 calc R . .
C39 C 0.5442(7) 0.7750(9) 0.24015(19) 0.0348(15) Uani 1 1 d U . .
C40 C 0.4801(6) 0.5434(11) 0.2474(2) 0.0416(16) Uani 1 1 d U . .
C41 C 0.5736(7) 0.4622(11) 0.2497(2) 0.048(2) Uani 1 1 d U . .
H41A H 0.5920 0.4380 0.2312 0.072 Uiso 1 1 calc R . .
H41B H 0.5649 0.3761 0.2602 0.072 Uiso 1 1 calc R . .
H41C H 0.6250 0.5193 0.2592 0.072 Uiso 1 1 calc R . .
C42 C 0.3983(7) 0.4520(13) 0.2328(2) 0.053(2) Uani 1 1 d U . .
H42A H 0.4144 0.4311 0.2139 0.079 Uiso 1 1 calc R . .
H42B H 0.3364 0.5031 0.2322 0.079 Uiso 1 1 calc R . .
H42C H 0.3924 0.3643 0.2430 0.079 Uiso 1 1 calc R . .
C43 C 0.4470(7) 0.5717(13) 0.2767(2) 0.0501(18) Uani 1 1 d U . .
C44 C 0.3868(10) 0.7539(17) 0.3079(2) 0.076(2) Uani 1 1 d U . .
C45 C 0.3818(12) 0.9211(17) 0.3059(3) 0.094(4) Uani 1 1 d U . .
H45A H 0.3234 0.9489 0.2944 0.141 Uiso 1 1 calc R . .
H45B H 0.4398 0.9562 0.2977 0.141 Uiso 1 1 calc R . .
H45C H 0.3792 0.9606 0.3245 0.141 Uiso 1 1 calc R . .
C46 C 0.2972(10) 0.696(2) 0.3165(3) 0.098(4) Uani 1 1 d U . .
H46A H 0.2875 0.7278 0.3353 0.148 Uiso 1 1 calc R . .
H46B H 0.3004 0.5938 0.3161 0.148 Uiso 1 1 calc R . .
H46C H 0.2427 0.7285 0.3039 0.148 Uiso 1 1 calc R . .
C47 C 0.4662(10) 0.7202(15) 0.3295(2) 0.068(2) Uani 1 1 d U . .
C48 C 0.6441(10) 0.7141(13) 0.3398(2) 0.063(2) Uani 1 1 d U . .
C49 C 0.7349(9) 0.6965(12) 0.3243(2) 0.060(2) Uani 1 1 d U . .
H49A H 0.7281 0.6128 0.3126 0.090 Uiso 1 1 calc R . .
H49B H 0.7917 0.6861 0.3375 0.090 Uiso 1 1 calc R . .
H49C H 0.7433 0.7791 0.3127 0.090 Uiso 1 1 calc R . .
C50 C 0.6594(12) 0.8422(13) 0.3599(3) 0.080(3) Uani 1 1 d U . .
H50A H 0.6918 0.9182 0.3505 0.120 Uiso 1 1 calc R . .
H50B H 0.6999 0.8137 0.3764 0.120 Uiso 1 1 calc R . .
H50C H 0.5961 0.8749 0.3652 0.120 Uiso 1 1 calc R . .
C51 C 0.6381(9) 0.5796(12) 0.3576(2) 0.062(2) Uani 1 1 d U . .
C52 C 0.5853(9) 0.3355(12) 0.3592(2) 0.0611(19) Uani 1 1 d U . .
C53 C 0.6861(10) 0.2745(14) 0.3649(3) 0.073(3) Uani 1 1 d U . .
H53A H 0.7169 0.2641 0.3474 0.109 Uiso 1 1 calc R . .
H53B H 0.6813 0.1825 0.3736 0.109 Uiso 1 1 calc R . .
H53C H 0.7255 0.3372 0.3772 0.109 Uiso 1 1 calc R . .
C54 C 0.5195(10) 0.2386(14) 0.3405(3) 0.069(3) Uani 1 1 d U . .
H54A H 0.4569 0.2847 0.3358 0.103 Uiso 1 1 calc R . .
H54B H 0.5088 0.1505 0.3502 0.103 Uiso 1 1 calc R . .
H54C H 0.5511 0.2188 0.3235 0.103 Uiso 1 1 calc R . .
C55 C 0.5381(10) 0.3486(15) 0.3868(3) 0.072(2) Uani 1 1 d U . .
C56 C 0.4118(14) 0.479(2) 0.4096(3) 0.113(3) Uani 1 1 d U . .
H56A H 0.3937 0.3893 0.4179 0.136 Uiso 1 1 calc R . .
H56B H 0.3506 0.5275 0.4032 0.136 Uiso 1 1 calc R . .
C57 C 0.4610(17) 0.565(3) 0.4315(4) 0.125(4) Uani 1 1 d U . .
O14 O 0.1099(12) -0.0536(14) 0.4995(3) 0.132(3) Uani 1 1 d U B .
O15 O 0.0578(11) 0.0813(12) 0.4628(2) 0.118(3) Uani 1 1 d U B .
O16 O 0.2126(9) 0.2753(12) 0.4197(2) 0.103(3) Uani 1 1 d U . .
O17 O 0.1570(8) 0.0304(11) 0.36248(18) 0.085(3) Uani 1 1 d U . .
O18 O -0.0708(6) 0.1994(10) 0.34631(17) 0.075(2) Uani 1 1 d U . .
O19 O 0.0615(6) 0.4672(10) 0.30851(15) 0.070(2) Uani 1 1 d U . .
O20 O 0.0470(5) 0.2284(9) 0.25055(13) 0.061(2) Uani 1 1 d U . .
O21 O -0.1897(4) 0.3615(7) 0.22944(13) 0.0400(15) Uani 1 1 d U . .
O22 O -0.0608(5) 0.6544(8) 0.19641(14) 0.0525(17) Uani 1 1 d U . .
O23 O -0.0443(4) 0.4369(8) 0.13780(12) 0.0451(17) Uani 1 1 d U D .
O24 O -0.2621(4) 0.5460(5) 0.10899(11) 0.0243(11) Uani 1 1 d U . .
O25 O -0.1559(4) 0.8579(7) 0.08495(13) 0.0398(15) Uani 1 1 d U . .
O26 O -0.0165(4) 0.5592(6) 0.03671(11) 0.0280(12) Uani 1 1 d U . .
N13 N 0.2071(15) 0.1031(17) 0.4855(3) 0.126(3) Uani 1 1 d U B .
H13N H 0.2498 0.0628 0.4974 0.151 Uiso 1 1 calc RD . .
N14 N 0.2515(10) 0.0516(15) 0.4323(2) 0.097(3) Uani 1 1 d U . .
H14N H 0.2618 -0.0074 0.4462 0.117 Uiso 1 1 calc R . .
N15 N 0.0799(9) 0.0462(13) 0.4013(2) 0.088(2) Uani 1 1 d U . .
H15N H 0.0837 0.0391 0.4194 0.106 Uiso 1 1 calc R . .
N16 N 0.0530(8) 0.2941(12) 0.3737(2) 0.071(2) Uani 1 1 d U . .
H16N H 0.0906 0.2851 0.3890 0.085 Uiso 1 1 calc R . .
N17 N 0.1157(7) 0.2537(13) 0.32194(17) 0.071(2) Uani 1 1 d U . .
H17N H 0.1340 0.2013 0.3363 0.085 Uiso 1 1 calc R . .
N18 N -0.0443(7) 0.2227(10) 0.28663(17) 0.0536(18) Uani 1 1 d U . .
H18N H -0.0449 0.2177 0.3047 0.064 Uiso 1 1 calc R . .
N19 N -0.0837(5) 0.4696(8) 0.25961(15) 0.0366(14) Uani 1 1 d U D .
H19N H -0.0499 0.4631 0.2757 0.044 Uiso 1 1 calc R . .
N20 N -0.0009(6) 0.4500(11) 0.21115(16) 0.0515(17) Uani 1 1 d U . .
H20N H 0.0219 0.4085 0.2265 0.062 Uiso 1 1 calc R A 1
N21 N -0.1485(5) 0.4053(8) 0.17026(15) 0.0373(15) Uani 1 1 d U D .
H21N H -0.1558 0.3921 0.1879 0.045 Uiso 1 1 calc R . .
N22 N -0.1913(4) 0.6618(7) 0.14545(14) 0.0235(12) Uani 1 1 d U . .
H22N H -0.1663 0.6554 0.1626 0.028 Uiso 1 1 calc R . .
N23 N -0.0661(5) 0.6866(7) 0.10443(14) 0.0283(14) Uani 1 1 d U . .
H23N H -0.0537 0.6330 0.1190 0.034 Uiso 1 1 calc R . .
N24 N -0.1324(5) 0.5002(7) 0.06390(15) 0.0337(16) Uani 1 1 d U . .
H24D H -0.1600 0.4433 0.0514 0.040 Uiso 1 1 calc R . .
H24E H -0.1575 0.5102 0.0799 0.040 Uiso 1 1 calc R . .
C58 C 0.0275(12) -0.2363(19) 0.4740(4) 0.136(4) Uani 0.729(16) 1 d PGDU B 1
C59 C -0.0599(11) -0.273(2) 0.4597(4) 0.140(4) Uani 0.729(16) 1 d PGDU B 1
H59 H -0.1180 -0.2245 0.4629 0.168 Uiso 0.729(16) 1 calc PR B 1
C60 C -0.0623(13) -0.382(2) 0.4406(4) 0.142(4) Uani 0.729(16) 1 d PGU B 1
H60 H -0.1220 -0.4078 0.4308 0.171 Uiso 0.729(16) 1 calc PR B 1
C61 C 0.0227(16) -0.4541(19) 0.4359(4) 0.138(4) Uani 0.729(16) 1 d PGU B 1
H61 H 0.0211 -0.5285 0.4229 0.166 Uiso 0.729(16) 1 calc PR B 1
C62 C 0.1101(13) -0.4169(19) 0.4503(4) 0.135(4) Uani 0.729(16) 1 d PGU B 1
H62 H 0.1682 -0.4660 0.4470 0.162 Uiso 0.729(16) 1 calc PR B 1
C63 C 0.1125(11) -0.308(2) 0.4693(4) 0.135(4) Uani 0.729(16) 1 d PGDU B 1
H63 H 0.1723 -0.2827 0.4791 0.162 Uiso 0.729(16) 1 calc PR B 1
C58B C -0.017(2) -0.209(5) 0.4718(9) 0.139(4) Uani 0.271(16) 1 d PGDU B 2
C59B C -0.115(2) -0.194(5) 0.4631(9) 0.142(4) Uani 0.271(16) 1 d PGDU B 2
H59B H -0.1537 -0.1258 0.4716 0.171 Uiso 0.271(16) 1 calc PR B 2
C60B C -0.157(3) -0.278(5) 0.4420(9) 0.143(4) Uani 0.271(16) 1 d PGU B 2
H60B H -0.2238 -0.2675 0.4361 0.171 Uiso 0.271(16) 1 calc PR B 2
C61B C -0.101(4) -0.377(5) 0.4296(9) 0.142(5) Uani 0.271(16) 1 d PGU B 2
H61B H -0.1291 -0.4347 0.4153 0.170 Uiso 0.271(16) 1 calc PR B 2
C62B C -0.003(4) -0.392(5) 0.4383(9) 0.139(4) Uani 0.271(16) 1 d PGU B 2
H62B H 0.0358 -0.4601 0.4298 0.166 Uiso 0.271(16) 1 calc PR B 2
C63B C 0.039(3) -0.308(5) 0.4594(9) 0.137(4) Uani 0.271(16) 1 d PGDU B 2
H63B H 0.1060 -0.3184 0.4653 0.164 Uiso 0.271(16) 1 calc PR B 2
C64 C 0.0283(15) -0.119(2) 0.4953(4) 0.137(3) Uani 1 1 d DU . .
H64A H -0.0228 -0.0505 0.4892 0.164 Uiso 1 1 calc R B 1
H64B H 0.0107 -0.1595 0.5130 0.164 Uiso 1 1 calc R B 1
C65 C 0.125(2) 0.063(2) 0.4814(4) 0.120(3) Uani 1 1 d U . .
C66 C 0.2309(17) 0.228(2) 0.4686(3) 0.120(3) Uani 1 1 d U . .
H66 H 0.1791 0.3002 0.4701 0.144 Uiso 1 1 calc R B .
C67 C 0.3197(15) 0.2814(15) 0.4802(3) 0.140(3) Uani 1 1 d DU B .
H67A H 0.3408 0.3539 0.4673 0.168 Uiso 1 1 calc RD C 1
H67B H 0.3679 0.2044 0.4801 0.168 Uiso 1 1 calc R C 1
C68 C 0.329(2) 0.345(2) 0.5090(3) 0.137(4) Uani 0.413(13) 1 d PGDU B 1
C69 C 0.291(2) 0.279(2) 0.5313(4) 0.138(5) Uani 0.413(13) 1 d PGDU B 1
H69 H 0.2626 0.1884 0.5291 0.165 Uiso 0.413(13) 1 calc PRD B 1
C70 C 0.295(2) 0.344(3) 0.5569(3) 0.137(5) Uani 0.413(13) 1 d PGU B 1
H70 H 0.2692 0.2987 0.5722 0.164 Uiso 0.413(13) 1 calc PR B 1
C71 C 0.337(3) 0.476(3) 0.5603(4) 0.140(4) Uani 0.413(13) 1 d PGU B 1
H71 H 0.3394 0.5213 0.5778 0.168 Uiso 0.413(13) 1 calc PR B 1
C72 C 0.374(3) 0.543(3) 0.5380(5) 0.140(4) Uani 0.413(13) 1 d PGU B 1
H72 H 0.4028 0.6335 0.5403 0.168 Uiso 0.413(13) 1 calc PR B 1
C73 C 0.370(3) 0.478(2) 0.5124(5) 0.140(4) Uani 0.413(13) 1 d PGDU B 1
H73 H 0.3962 0.5233 0.4972 0.168 Uiso 0.413(13) 1 calc PR B 1
C68B C 0.3279(14) 0.391(2) 0.5033(4) 0.139(4) Uani 0.587(13) 1 d PGDU B 2
C69B C 0.4090(13) 0.387(2) 0.5222(4) 0.140(4) Uani 0.587(13) 1 d PGDU B 2
H69B H 0.4650 0.3352 0.5181 0.168 Uiso 0.587(13) 1 calc PR B 2
C70B C 0.4082(16) 0.460(3) 0.5470(4) 0.141(4) Uani 0.587(13) 1 d PGU B 2
H70B H 0.4636 0.4572 0.5599 0.169 Uiso 0.587(13) 1 calc PR B 2
C71B C 0.3263(19) 0.536(3) 0.5529(4) 0.141(4) Uani 0.587(13) 1 d PGU B 2
H71B H 0.3258 0.5853 0.5699 0.169 Uiso 0.587(13) 1 calc PR B 2
C72B C 0.2452(16) 0.539(2) 0.5341(4) 0.140(5) Uani 0.587(13) 1 d PGU B 2
H72B H 0.1893 0.5914 0.5381 0.167 Uiso 0.587(13) 1 calc PR B 2
C73B C 0.2460(13) 0.467(2) 0.5093(4) 0.137(4) Uani 0.587(13) 1 d PGDU B 2
H73B H 0.1906 0.4694 0.4964 0.165 Uiso 0.587(13) 1 calc PR B 2
C74 C 0.2337(15) 0.184(2) 0.4375(4) 0.113(3) Uani 1 1 d U B .
C75 C 0.2544(12) 0.0006(18) 0.4040(3) 0.091(3) Uani 1 1 d U . .
C76 C 0.2734(13) -0.1552(18) 0.4055(3) 0.109(4) Uani 1 1 d U . .
H76A H 0.3327 -0.1731 0.4175 0.163 Uiso 1 1 calc R . .
H76B H 0.2816 -0.1913 0.3870 0.163 Uiso 1 1 calc R . .
H76C H 0.2181 -0.2024 0.4131 0.163 Uiso 1 1 calc R . .
C77 C 0.3388(11) 0.062(2) 0.3901(3) 0.100(4) Uani 1 1 d U . .
H77A H 0.3302 0.1639 0.3883 0.149 Uiso 1 1 calc R . .
H77B H 0.3413 0.0205 0.3717 0.149 Uiso 1 1 calc R . .
H77C H 0.3996 0.0423 0.4012 0.149 Uiso 1 1 calc R . .
C78 C 0.1579(12) 0.0288(17) 0.3878(3) 0.085(3) Uani 1 1 d U . .
C79 C -0.0129(12) 0.0772(18) 0.3863(3) 0.091(2) Uani 1 1 d U . .
C80 C -0.0808(12) 0.117(2) 0.4088(3) 0.119(5) Uani 1 1 d U . .
H80A H -0.0874 0.0364 0.4211 0.179 Uiso 1 1 calc R . .
H80B H -0.1450 0.1419 0.4001 0.179 Uiso 1 1 calc R . .
H80C H -0.0534 0.1964 0.4194 0.179 Uiso 1 1 calc R . .
C81 C -0.0546(14) -0.0615(19) 0.3708(4) 0.122(5) Uani 1 1 d U . .
H81A H -0.0093 -0.0920 0.3574 0.183 Uiso 1 1 calc R . .
H81B H -0.1181 -0.0409 0.3612 0.183 Uiso 1 1 calc R . .
H81C H -0.0618 -0.1361 0.3844 0.183 Uiso 1 1 calc R . .
C82 C -0.0115(11) 0.1930(16) 0.3668(3) 0.076(2) Uani 1 1 d U . .
C83 C 0.0637(10) 0.4196(15) 0.3567(2) 0.070(2) Uani 1 1 d U . .
C84 C -0.0291(11) 0.5135(16) 0.3560(3) 0.086(4) Uani 1 1 d U . .
H84A H -0.0419 0.5396 0.3749 0.130 Uiso 1 1 calc R . .
H84B H -0.0849 0.4616 0.3475 0.130 Uiso 1 1 calc R . .
H84C H -0.0187 0.5984 0.3453 0.130 Uiso 1 1 calc R . .
C85 C 0.1534(12) 0.4949(15) 0.3683(3) 0.083(3) Uani 1 1 d U . .
H85A H 0.1561 0.5881 0.3598 0.124 Uiso 1 1 calc R . .
H85B H 0.2113 0.4412 0.3642 0.124 Uiso 1 1 calc R . .
H85C H 0.1515 0.5047 0.3883 0.124 Uiso 1 1 calc R . .
C86 C 0.0783(9) 0.3827(15) 0.3269(2) 0.064(2) Uani 1 1 d U . .
C87 C 0.1278(9) 0.1958(14) 0.2946(2) 0.084(2) Uani 1 1 d DU . .
C88 C 0.1405(14) 0.0380(18) 0.2983(3) 0.125(4) Uani 1 1 d DU . .
H88A H 0.1405 -0.0068 0.2802 0.187 Uiso 1 1 calc R . .
H88B H 0.0868 0.0005 0.3082 0.187 Uiso 1 1 calc R . .
H88C H 0.2024 0.0188 0.3089 0.187 Uiso 1 1 calc R . .
C89 C 0.2149(10) 0.265(2) 0.2840(3) 0.121(4) Uani 1 1 d DU . .
H89A H 0.2080 0.3668 0.2851 0.181 Uiso 1 1 calc R . .
H89B H 0.2200 0.2374 0.2647 0.181 Uiso 1 1 calc R . .
H89C H 0.2737 0.2353 0.2951 0.181 Uiso 1 1 calc R . .
C90 C 0.0399(9) 0.2208(14) 0.2752(2) 0.064(2) Uani 1 1 d U . .
C91 C -0.1374(8) 0.2332(11) 0.2695(2) 0.0472(16) Uani 1 1 d U . .
C92 C -0.2206(8) 0.2429(11) 0.2897(2) 0.0530(19) Uani 1 1 d U . .
H92A H -0.1996 0.2996 0.3061 0.064 Uiso 1 1 calc R . .
H92B H -0.2798 0.2857 0.2803 0.064 Uiso 1 1 calc R . .
C93 C -0.2397(10) 0.0930(11) 0.2977(2) 0.062(2) Uani 1 1 d U . .
H93A H -0.2129 0.0753 0.3168 0.074 Uiso 1 1 calc R . .
H93B H -0.3106 0.0746 0.2966 0.074 Uiso 1 1 calc R . .
C94 C -0.1912(11) -0.0006(12) 0.2780(2) 0.070(2) Uani 1 1 d U . .
H94A H -0.2369 -0.0737 0.2705 0.084 Uiso 1 1 calc R . .
H94B H -0.1335 -0.0468 0.2874 0.084 Uiso 1 1 calc R . .
C95 C -0.1612(9) 0.0963(11) 0.2549(2) 0.060(2) Uani 1 1 d U . .
H95A H -0.1036 0.0587 0.2463 0.072 Uiso 1 1 calc R . .
H95B H -0.2152 0.1082 0.2404 0.072 Uiso 1 1 calc R . .
C96 C -0.1373(7) 0.3618(10) 0.2509(2) 0.0383(16) Uani 1 1 d U . .
C97 C -0.0775(6) 0.6018(11) 0.24365(19) 0.0381(15) Uani 1 1 d U . .
C98 C -0.1746(7) 0.6752(9) 0.2413(2) 0.040(2) Uani 1 1 d U D .
H98A H -0.1991 0.6830 0.2597 0.060 Uiso 1 1 calc R . .
H98B H -0.2208 0.6212 0.2292 0.060 Uiso 1 1 calc R . .
H98C H -0.1670 0.7690 0.2336 0.060 Uiso 1 1 calc R . .
C99 C 0.0010(8) 0.6916(14) 0.2598(2) 0.060(3) Uani 1 1 d U D .
H99A H -0.0152 0.7011 0.2790 0.090 Uiso 1 1 calc R . .
H99B H 0.0034 0.7846 0.2513 0.090 Uiso 1 1 calc R . .
H99C H 0.0646 0.6460 0.2593 0.090 Uiso 1 1 calc R . .
C100 C -0.0454(6) 0.5696(12) 0.2148(2) 0.0441(18) Uani 1 1 d U D .
C101 C 0.0183(13) 0.369(2) 0.1841(4) 0.039(2) Uani 0.540(11) 1 d PU D 1
C102 C 0.0190(11) 0.2074(18) 0.1876(4) 0.035(3) Uani 0.540(11) 1 d PU D 1
H10X H -0.0424 0.1771 0.1947 0.052 Uiso 0.540(11) 1 calc PR D 1
H10Y H 0.0735 0.1801 0.2007 0.052 Uiso 0.540(11) 1 calc PR D 1
H10Z H 0.0265 0.1629 0.1697 0.052 Uiso 0.540(11) 1 calc PR D 1
C103 C 0.1096(11) 0.4297(17) 0.1755(3) 0.033(3) Uani 0.540(11) 1 d PU D 1
H10U H 0.1212 0.3955 0.1570 0.049 Uiso 0.540(11) 1 calc PR D 1
H10V H 0.1637 0.4016 0.1886 0.049 Uiso 0.540(11) 1 calc PR D 1
H10W H 0.1045 0.5321 0.1752 0.049 Uiso 0.540(11) 1 calc PR D 1
C11B C 0.0351(16) 0.461(3) 0.1840(4) 0.041(2) Uani 0.460(11) 1 d PU D 2
C12B C 0.0888(15) 0.309(2) 0.1858(4) 0.037(3) Uani 0.460(11) 1 d PU D 2
H12C H 0.1356 0.3061 0.2020 0.056 Uiso 0.460(11) 1 calc PR D 2
H12D H 0.1231 0.2936 0.1691 0.056 Uiso 0.460(11) 1 calc PR D 2
H12E H 0.0400 0.2350 0.1873 0.056 Uiso 0.460(11) 1 calc PR D 2
C13B C 0.1100(15) 0.558(2) 0.1746(5) 0.041(3) Uani 0.460(11) 1 d PU D 2
H13A H 0.0951 0.6540 0.1800 0.061 Uiso 0.460(11) 1 calc PR D 2
H13B H 0.1105 0.5525 0.1545 0.061 Uiso 0.460(11) 1 calc PR D 2
H13C H 0.1741 0.5309 0.1831 0.061 Uiso 0.460(11) 1 calc PR D 2
C104 C -0.0609(7) 0.4171(11) 0.16168(19) 0.0400(16) Uani 1 1 d U . .
C105 C -0.2352(6) 0.4141(9) 0.15023(18) 0.0333(15) Uani 1 1 d U . .
C106 C -0.3213(6) 0.4291(10) 0.16791(19) 0.0365(19) Uani 1 1 d U D .
H10D H -0.3259 0.3455 0.1795 0.055 Uiso 1 1 calc R . .
H10E H -0.3814 0.4393 0.1559 0.055 Uiso 1 1 calc R . .
H10F H -0.3121 0.5120 0.1797 0.055 Uiso 1 1 calc R . .
C107 C -0.2442(8) 0.2855(9) 0.1322(2) 0.045(2) Uani 1 1 d U D .
H10G H -0.1871 0.2783 0.1214 0.068 Uiso 1 1 calc R . .
H10H H -0.3032 0.2926 0.1196 0.068 Uiso 1 1 calc R . .
H10I H -0.2482 0.2019 0.1438 0.068 Uiso 1 1 calc R . .
C108 C -0.2312(5) 0.5471(8) 0.13317(17) 0.0216(13) Uani 1 1 d U D .
C109 C -0.1877(6) 0.7990(8) 0.13109(18) 0.0273(14) Uani 1 1 d U . .
C110 C -0.2885(6) 0.8592(9) 0.1254(2) 0.0338(19) Uani 1 1 d U . .
H11A H -0.3299 0.7910 0.1149 0.051 Uiso 1 1 calc R . .
H11B H -0.2848 0.9455 0.1145 0.051 Uiso 1 1 calc R . .
H11C H -0.3164 0.8802 0.1429 0.051 Uiso 1 1 calc R . .
C111 C -0.1269(7) 0.8988(9) 0.1501(2) 0.039(2) Uani 1 1 d U . .
H11D H -0.1547 0.9039 0.1680 0.059 Uiso 1 1 calc R . .
H11E H -0.1271 0.9924 0.1418 0.059 Uiso 1 1 calc R . .
H11F H -0.0598 0.8641 0.1526 0.059 Uiso 1 1 calc R . .
C112 C -0.1383(6) 0.7831(9) 0.10412(19) 0.0295(15) Uani 1 1 d U . .
C113 C -0.0089(6) 0.6717(10) 0.08055(17) 0.0339(17) Uani 1 1 d U . .
H11G H 0.0571 0.6382 0.0868 0.041 Uiso 1 1 calc R . .
H11H H -0.0020 0.7648 0.0719 0.041 Uiso 1 1 calc R . .
C114 C -0.0546(6) 0.5694(9) 0.05877(17) 0.0304(16) Uani 1 1 d U . .
O1S O 0.0744(6) 0.3180(7) 0.02111(17) 0.061(2) Uani 1 1 d . . .
O2S O 0.348(2) 0.850(3) 0.4723(5) 0.116(8) Uani 0.50 1 d PU . .
O3S O 0.686(2) 0.394(3) 0.4692(6) 0.144(8) Uani 0.50 1 d PU E 2
O4S O 0.587(4) 0.459(6) 0.4794(11) 0.137(9) Uani 0.25 1 d PU F 1
O5S O 0.269(4) 0.793(6) 0.4714(10) 0.116(10) Uani 0.25 1 d PU . .

loop_
_atom_site_aniso_label
_atom_site_aniso_U_11
_atom_site_aniso_U_22
_atom_site_aniso_U_33
_atom_site_aniso_U_23
_atom_site_aniso_U_13
_atom_site_aniso_U_12
O1 0.009(2) 0.037(3) 0.055(3) 0.005(2) 0.006(2) 0.002(2)
O2 0.012(3) 0.025(3) 0.060(4) 0.000(3) -0.002(2) 0.001(2)
O3 0.028(3) 0.017(3) 0.050(3) -0.001(2) -0.002(3) -0.007(2)
O4 0.036(3) 0.046(4) 0.047(3) -0.023(3) -0.006(2) 0.020(3)
O5 0.024(3) 0.053(4) 0.051(4) -0.012(3) -0.003(2) 0.019(3)
O6 0.015(3) 0.087(5) 0.050(4) 0.014(3) 0.008(3) -0.004(3)
O7 0.041(4) 0.079(5) 0.046(3) -0.016(4) -0.005(3) 0.049(4)
O8 0.048(4) 0.024(3) 0.056(4) 0.002(3) -0.009(3) 0.018(3)
O9 0.038(4) 0.082(5) 0.055(4) 0.015(4) -0.002(3) -0.018(4)
O10 0.095(6) 0.087(6) 0.049(4) -0.002(4) 0.016(4) 0.048(5)
O11 0.131(8) 0.047(5) 0.075(5) 0.008(4) -0.030(5) -0.017(5)
O12 0.115(7) 0.098(7) 0.077(5) 0.028(5) 0.016(5) -0.005(5)
O13 0.189(12) 0.150(12) 0.157(11) -0.014(9) 0.023(8) -0.027(9)
N1 0.013(3) 0.025(3) 0.045(3) 0.003(3) 0.001(3) 0.002(2)
N2 0.021(3) 0.014(3) 0.052(3) -0.002(2) -0.002(2) -0.003(3)
N3 0.026(3) 0.016(3) 0.055(4) -0.008(3) -0.004(2) 0.001(3)
N4 0.024(3) 0.039(3) 0.041(3) -0.003(3) 0.001(3) 0.014(2)
N5 0.035(4) 0.109(5) 0.045(3) -0.014(4) -0.002(3) 0.046(4)
N6 0.045(3) 0.040(4) 0.037(3) -0.016(3) -0.008(2) 0.028(3)
N7 0.039(4) 0.029(3) 0.043(4) -0.007(3) 0.007(3) 0.016(2)
N8 0.040(4) 0.103(5) 0.054(4) 0.001(4) 0.011(3) 0.033(4)
N9 0.078(4) 0.038(4) 0.058(4) 0.007(3) 0.006(3) 0.024(4)
N10 0.076(5) 0.042(3) 0.052(4) 0.001(3) 0.001(4) 0.007(3)
N11 0.090(6) 0.100(7) 0.084(5) 0.000(5) 0.012(5) 0.009(5)
N12 0.180(8) 0.116(8) 0.099(6) -0.011(6) 0.015(6) 0.020(7)
C1 0.016(3) 0.039(4) 0.052(4) 0.006(3) 0.008(3) -0.006(3)
C2 0.027(3) 0.038(4) 0.056(4) -0.001(4) 0.000(3) -0.003(3)
C3 0.020(3) 0.035(4) 0.069(4) 0.003(4) -0.003(3) -0.004(3)
C4 0.017(3) 0.040(4) 0.071(4) -0.004(4) 0.015(3) -0.010(3)
C5 0.020(3) 0.045(5) 0.059(4) -0.008(4) 0.007(3) -0.018(3)
C6 0.014(3) 0.054(5) 0.051(4) 0.004(4) 0.008(3) -0.012(3)
C7 0.020(3) 0.035(4) 0.052(4) 0.001(3) 0.004(3) -0.009(3)
C8 0.013(3) 0.029(4) 0.047(4) -0.002(3) 0.005(3) 0.001(3)
C9 0.019(3) 0.020(3) 0.049(3) 0.001(2) -0.001(3) 0.002(3)
C10 0.028(4) 0.015(3) 0.055(4) 0.002(3) 0.004(3) -0.001(3)
C11 0.020(3) 0.019(3) 0.059(4) -0.003(3) 0.005(3) 0.000(3)
C12 0.035(4) 0.014(4) 0.055(4) 0.000(3) 0.012(3) -0.006(3)
C13 0.037(4) 0.014(4) 0.055(4) -0.002(3) 0.002(3) 0.004(3)
C14 0.035(4) 0.025(4) 0.051(4) 0.003(3) 0.004(3) 0.011(3)
C15 0.028(4) 0.029(4) 0.057(4) 0.004(3) 0.006(3) 0.009(3)
C16 0.022(4) 0.023(4) 0.059(4) 0.000(3) 0.007(3) 0.002(3)
C17 0.009(3) 0.016(3) 0.050(3) 0.003(2) 0.004(3) -0.001(3)
C18 0.025(3) 0.027(3) 0.053(4) -0.005(3) -0.001(3) 0.005(3)
C19 0.033(4) 0.052(5) 0.053(5) -0.016(5) 0.003(4) -0.003(4)
C20 0.036(5) 0.026(4) 0.075(7) -0.020(4) -0.004(4) 0.011(3)
C21 0.029(3) 0.016(4) 0.050(3) -0.015(3) -0.004(3) -0.001(3)
C22 0.026(3) 0.043(4) 0.066(4) -0.001(3) -0.011(3) -0.001(3)
C23 0.033(4) 0.059(6) 0.080(6) 0.025(5) 0.009(4) 0.008(5)
C24 0.036(5) 0.047(5) 0.113(8) -0.008(5) -0.029(5) -0.009(5)
C25 0.028(4) 0.042(3) 0.045(4) -0.009(3) -0.001(3) 0.013(3)
C26 0.028(3) 0.051(4) 0.045(3) 0.004(3) 0.010(3) 0.013(3)
C27 0.046(4) 0.039(5) 0.050(5) 0.001(4) 0.012(4) 0.008(4)
C28 0.040(4) 0.059(6) 0.054(6) 0.015(5) 0.020(4) 0.026(4)
C29 0.017(4) 0.080(5) 0.041(3) 0.000(3) 0.004(3) 0.013(4)
C30 0.052(4) 0.132(6) 0.047(4) -0.017(4) -0.002(3) 0.061(5)
C31 0.154(11) 0.150(7) 0.060(7) -0.029(6) -0.021(7) 0.138(7)
C32 0.042(5) 0.273(13) 0.060(7) -0.028(9) 0.009(5) 0.037(8)
C33 0.048(3) 0.080(5) 0.045(3) -0.012(4) -0.002(3) 0.046(4)
C34 0.042(3) 0.020(3) 0.043(4) -0.007(3) -0.006(3) 0.023(3)
C35 0.040(3) 0.031(3) 0.045(4) -0.001(3) -0.005(3) 0.016(4)
C36 0.063(5) 0.033(4) 0.056(4) 0.000(4) -0.005(4) 0.013(4)
C37 0.065(5) 0.027(3) 0.059(5) -0.002(3) -0.013(4) 0.012(4)
C38 0.063(5) 0.023(3) 0.052(4) -0.009(3) -0.010(3) 0.015(4)
C39 0.039(4) 0.020(3) 0.046(4) -0.005(3) 0.005(3) 0.024(3)
C40 0.028(4) 0.045(4) 0.051(4) 0.003(3) 0.004(3) 0.002(3)
C41 0.040(4) 0.037(5) 0.067(6) 0.010(5) 0.006(4) 0.010(4)
C42 0.045(5) 0.065(6) 0.048(5) 0.010(5) 0.004(4) -0.016(4)
C43 0.030(4) 0.072(5) 0.048(4) 0.003(3) 0.000(3) 0.000(4)
C44 0.072(4) 0.104(5) 0.053(4) 0.005(4) 0.018(4) 0.038(5)
C45 0.108(9) 0.100(6) 0.073(8) 0.003(5) 0.007(7) 0.067(6)
C46 0.074(5) 0.158(11) 0.067(7) -0.006(9) 0.028(5) 0.025(7)
C47 0.080(4) 0.073(6) 0.053(4) 0.002(4) 0.014(3) 0.040(5)
C48 0.084(4) 0.042(4) 0.063(5) 0.000(3) -0.002(3) 0.006(4)
C49 0.073(5) 0.032(6) 0.074(7) 0.002(5) -0.004(4) 0.004(5)
C50 0.129(10) 0.042(5) 0.067(7) -0.002(5) -0.001(6) 0.014(6)
C51 0.083(6) 0.041(4) 0.059(4) 0.005(3) -0.006(4) 0.006(4)
C52 0.073(5) 0.048(4) 0.061(4) 0.008(4) -0.003(4) 0.001(4)
C53 0.076(5) 0.064(7) 0.077(8) 0.019(6) -0.005(5) 0.011(5)
C54 0.078(7) 0.058(6) 0.070(6) 0.005(5) 0.005(5) -0.013(6)
C55 0.078(5) 0.072(6) 0.065(4) 0.007(4) 0.004(4) -0.009(4)
C56 0.124(8) 0.124(8) 0.092(6) -0.012(6) 0.016(5) 0.024(6)
C57 0.143(9) 0.126(9) 0.105(7) -0.017(6) 0.010(6) 0.017(7)
O14 0.184(7) 0.099(6) 0.112(6) 0.011(4) 0.011(5) 0.032(5)
O15 0.182(9) 0.072(7) 0.102(7) -0.002(5) 0.016(6) 0.038(7)
O16 0.131(8) 0.096(6) 0.080(5) -0.012(5) 0.000(6) 0.043(7)
O17 0.110(7) 0.078(6) 0.066(4) 0.003(5) -0.007(4) 0.029(5)
O18 0.074(5) 0.090(6) 0.062(5) 0.007(4) 0.014(3) 0.042(4)
O19 0.056(5) 0.108(6) 0.044(4) 0.013(4) 0.004(4) 0.022(5)
O20 0.060(4) 0.083(5) 0.038(3) -0.013(4) -0.001(3) 0.053(4)
O21 0.035(3) 0.033(3) 0.051(4) 0.005(3) -0.002(3) 0.017(3)
O22 0.036(4) 0.077(5) 0.044(3) 0.011(3) 0.000(3) -0.019(3)
O23 0.040(4) 0.061(4) 0.035(3) -0.002(3) 0.008(2) 0.035(3)
O24 0.017(3) 0.016(3) 0.040(3) 0.002(2) 0.003(2) 0.002(2)
O25 0.038(3) 0.030(3) 0.054(4) 0.010(3) 0.023(3) 0.003(3)
O26 0.021(3) 0.031(3) 0.032(3) 0.000(2) 0.006(2) 0.013(2)
N13 0.182(7) 0.103(6) 0.092(6) 0.002(5) 0.012(6) 0.036(6)
N14 0.116(6) 0.103(5) 0.069(4) 0.003(4) -0.007(4) 0.040(6)
N15 0.103(5) 0.085(6) 0.076(5) 0.014(5) 0.002(4) 0.039(5)
N16 0.087(5) 0.082(5) 0.046(4) 0.006(4) 0.015(4) 0.042(4)
N17 0.066(5) 0.109(5) 0.036(3) -0.009(4) -0.004(3) 0.050(5)
N18 0.068(3) 0.054(4) 0.037(4) -0.003(3) -0.002(3) 0.036(4)
N19 0.025(3) 0.043(3) 0.042(4) 0.002(3) 0.007(3) 0.015(3)
N20 0.034(4) 0.081(4) 0.040(3) -0.006(3) 0.004(3) 0.024(3)
N21 0.040(3) 0.033(4) 0.040(3) -0.003(3) 0.007(2) 0.028(3)
N22 0.013(3) 0.019(2) 0.040(3) 0.000(2) 0.007(2) 0.001(2)
N23 0.025(3) 0.028(3) 0.033(3) -0.004(3) 0.010(2) -0.001(2)
N24 0.039(4) 0.026(4) 0.037(4) -0.005(3) 0.010(3) -0.007(3)
C58 0.150(5) 0.131(5) 0.129(5) 0.005(4) 0.025(4) 0.009(4)
C59 0.149(5) 0.138(5) 0.136(5) 0.006(4) 0.024(4) 0.009(4)
C60 0.148(5) 0.141(6) 0.138(6) 0.003(4) 0.019(5) 0.004(4)
C61 0.148(6) 0.137(6) 0.131(6) 0.003(5) 0.025(5) 0.002(5)
C62 0.145(6) 0.133(6) 0.129(6) 0.003(4) 0.028(5) 0.004(5)
C63 0.147(6) 0.131(6) 0.130(6) 0.003(5) 0.024(5) 0.006(5)
C58B 0.151(6) 0.136(6) 0.132(6) 0.007(4) 0.021(4) 0.012(4)
C59B 0.150(6) 0.140(7) 0.139(7) 0.005(5) 0.024(5) 0.009(5)
C60B 0.148(6) 0.141(6) 0.140(6) 0.005(5) 0.022(5) 0.006(5)
C61B 0.147(6) 0.141(7) 0.139(7) 0.002(5) 0.018(5) 0.005(5)
C62B 0.145(6) 0.138(6) 0.134(6) 0.003(4) 0.021(5) 0.003(5)
C63B 0.146(5) 0.134(6) 0.132(5) 0.003(4) 0.021(4) 0.006(4)
C64 0.169(7) 0.125(6) 0.118(6) 0.013(4) 0.016(5) 0.024(5)
C65 0.179(8) 0.089(6) 0.095(7) 0.003(5) 0.021(6) 0.043(6)
C66 0.162(7) 0.109(6) 0.088(4) -0.003(4) 0.007(5) 0.033(5)
C67 0.164(6) 0.133(6) 0.120(5) -0.004(4) -0.005(5) 0.021(5)
C68 0.147(6) 0.137(5) 0.126(5) -0.007(4) 0.004(4) 0.004(4)
C69 0.143(7) 0.139(7) 0.130(6) -0.006(5) 0.008(6) 0.002(6)
C70 0.141(8) 0.139(7) 0.130(6) -0.006(6) 0.010(6) 0.002(6)
C71 0.146(6) 0.138(6) 0.135(5) -0.006(5) 0.009(5) 0.001(5)
C72 0.147(6) 0.136(6) 0.136(6) -0.007(4) 0.009(5) 0.001(5)
C73 0.148(6) 0.138(6) 0.134(5) -0.006(4) 0.006(5) 0.001(5)
C68B 0.148(5) 0.137(6) 0.130(5) -0.008(4) 0.005(4) 0.005(4)
C69B 0.148(6) 0.139(6) 0.132(5) -0.005(4) 0.003(4) 0.003(5)
C70B 0.147(6) 0.139(6) 0.134(6) -0.005(5) 0.005(5) 0.001(5)
C71B 0.148(6) 0.139(6) 0.136(6) -0.005(5) 0.008(4) 0.000(5)
C72B 0.146(6) 0.139(7) 0.134(7) -0.008(5) 0.010(5) 0.002(6)
C73B 0.144(6) 0.137(6) 0.131(6) -0.006(5) 0.011(5) 0.003(5)
C74 0.149(7) 0.103(6) 0.088(5) -0.002(4) 0.008(5) 0.042(6)
C75 0.101(5) 0.097(6) 0.073(5) -0.001(5) -0.011(4) 0.029(5)
C76 0.125(11) 0.100(6) 0.094(9) -0.008(6) -0.035(8) 0.043(7)
C77 0.092(6) 0.123(10) 0.083(8) -0.004(8) 0.001(6) 0.046(7)
C78 0.099(5) 0.085(6) 0.068(4) 0.003(5) -0.004(4) 0.029(5)
C79 0.098(5) 0.097(5) 0.079(5) 0.023(4) 0.008(4) 0.032(5)
C80 0.110(8) 0.163(12) 0.088(8) 0.060(7) 0.030(7) 0.054(10)
C81 0.131(11) 0.089(6) 0.139(11) 0.035(7) -0.038(9) 0.020(8)
C82 0.087(6) 0.083(5) 0.059(5) 0.009(4) 0.014(4) 0.039(4)
C83 0.091(5) 0.078(5) 0.041(4) 0.001(3) 0.009(4) 0.039(4)
C84 0.115(7) 0.088(9) 0.059(7) 0.010(6) 0.028(6) 0.058(7)
C85 0.125(7) 0.074(7) 0.047(6) -0.004(5) -0.009(6) 0.025(5)
C86 0.063(5) 0.092(5) 0.038(3) 0.000(3) 0.005(4) 0.031(5)
C87 0.076(4) 0.131(6) 0.042(4) -0.019(4) -0.011(3) 0.056(5)
C88 0.153(11) 0.143(7) 0.072(8) -0.031(6) -0.031(8) 0.117(8)
C89 0.063(5) 0.257(13) 0.042(6) -0.026(9) -0.003(5) 0.043(8)
C90 0.066(3) 0.087(6) 0.036(3) -0.016(4) -0.005(3) 0.046(5)
C91 0.059(3) 0.030(3) 0.051(4) 0.004(3) -0.002(3) 0.024(3)
C92 0.066(4) 0.032(4) 0.061(5) 0.009(3) 0.006(4) 0.012(4)
C93 0.092(6) 0.033(4) 0.059(5) 0.007(4) -0.006(4) 0.000(4)
C94 0.103(6) 0.033(4) 0.071(5) 0.007(4) -0.007(5) 0.012(4)
C95 0.087(6) 0.031(3) 0.059(5) 0.001(3) -0.008(4) 0.019(4)
C96 0.036(4) 0.031(3) 0.048(4) 0.002(3) 0.003(3) 0.024(3)
C97 0.027(3) 0.046(4) 0.042(3) 0.000(3) 0.005(3) 0.004(3)
C98 0.039(4) 0.018(4) 0.063(6) 0.005(4) 0.009(4) 0.008(3)
C99 0.048(5) 0.071(7) 0.061(6) -0.004(5) 0.001(5) -0.021(5)
C100 0.024(4) 0.069(5) 0.040(3) 0.003(3) 0.004(3) 0.010(3)
C101 0.035(3) 0.046(4) 0.036(4) 0.007(4) 0.006(3) 0.012(4)
C102 0.022(6) 0.043(4) 0.038(6) 0.012(4) 0.002(5) 0.010(4)
C103 0.033(4) 0.024(5) 0.042(6) 0.003(5) 0.005(4) 0.017(4)
C11B 0.039(4) 0.044(4) 0.040(4) 0.002(4) 0.003(3) 0.019(4)
C12B 0.034(6) 0.037(5) 0.041(6) -0.003(5) -0.001(5) 0.011(5)
C13B 0.047(6) 0.035(6) 0.040(7) -0.006(6) 0.003(5) 0.013(5)
C104 0.038(3) 0.043(4) 0.039(3) -0.004(3) 0.003(3) 0.031(3)
C105 0.040(3) 0.015(3) 0.045(4) 0.002(3) 0.004(3) 0.017(3)
C106 0.035(4) 0.024(4) 0.051(5) 0.007(4) 0.008(3) -0.004(4)
C107 0.077(7) 0.015(3) 0.043(5) 0.009(3) 0.000(4) 0.015(4)
C108 0.017(3) 0.014(2) 0.035(3) -0.004(2) 0.012(3) 0.010(2)
C109 0.023(3) 0.015(3) 0.046(3) -0.002(3) 0.013(3) -0.003(3)
C110 0.036(4) 0.009(4) 0.058(6) -0.001(4) 0.014(3) 0.006(3)
C111 0.047(5) 0.020(4) 0.053(5) -0.007(4) 0.016(4) -0.011(4)
C112 0.027(3) 0.018(4) 0.045(3) -0.001(3) 0.012(3) -0.005(3)
C113 0.023(4) 0.042(4) 0.038(4) -0.005(3) 0.012(3) -0.005(3)
C114 0.025(4) 0.034(4) 0.033(3) -0.004(3) 0.006(3) 0.008(3)
O1S 0.068(5) 0.023(4) 0.096(6) 0.009(4) 0.030(4) 0.022(3)
O2S 0.14(2) 0.117(19) 0.089(13) 0.006(13) -0.029(15) 0.015(16)
O3S 0.141(11) 0.134(12) 0.157(11) 0.025(9) 0.005(9) 0.009(9)
O4S 0.133(14) 0.129(15) 0.149(14) 0.045(13) 0.014(13) 0.006(13)
O5S 0.12(2) 0.13(2) 0.094(18) 0.018(19) -0.01(2) 0.029(19)

loop_
_atom_type_symbol
_atom_type_description
_atom_type_scat_dispersion_real
_atom_type_scat_dispersion_imag
_atom_type_scat_source
C C 0.0033 0.0016 'International Tables Vol C Tables 4.2.6.8 and 6.1.1.4'
H H 0.0000 0.0000 'International Tables Vol C Tables 4.2.6.8 and 6.1.1.4'
N N 0.0061 0.0033 'International Tables Vol C Tables 4.2.6.8 and 6.1.1.4'
O O 0.0106 0.0060 'International Tables Vol C Tables 4.2.6.8 and 6.1.1.4'

loop_
_geom_angle_atom_site_label_1
_geom_angle_atom_site_label_2
_geom_angle_atom_site_label_3
_geom_angle
C8 O1 C7 113.9(6)
C8 N1 C9 119.1(7)
C8 N1 H1N 120.5
C9 N1 H1N 120.5
C17 N2 C18 122.5(7)
C17 N2 H2N 118.7
C18 N2 H2N 118.7
C21 N3 C22 122.2(8)
C21 N3 H3N 118.9
C22 N3 H3N 118.9
C25 N4 C26 123.5(8)
C25 N4 H4N 118.3
C26 N4 H4N 118.3
C29 N5 C30 125.6(10)
C29 N5 H5N 117.2
C30 N5 H5N 117.2
C33 N6 C34 124.6(8)
C33 N6 H6N 117.7
C34 N6 H6N 117.7
C39 N7 C40 122.8(8)
C39 N7 H7N 118.6
C40 N7 H7N 118.6
C43 N8 C44 123.4(10)
C43 N8 H8N 118.3
C44 N8 H8N 118.3
C47 N9 C48 123.5(10)
C47 N9 H9N 118.2
C48 N9 H9N 118.2
C51 N10 C52 124.4(10)
C51 N10 H10N 117.8
C52 N10 H10N 117.8
C55 N11 C56 121.5(10)
C55 N11 H11N 119.3
C56 N11 H11N 119.3
C57 N12 H12A 120.0
C57 N12 H12B 120.0
H12A N12 H12B 120.0
C2 C1 C6 120.5(4)
C2 C1 C7 120.8(4)
C6 C1 C7 118.5(6)
C1 C2 C3 120.0(5)
C1 C2 H2 120.0
C3 C2 H2 120.0
C4 C3 C2 120.2(8)
C4 C3 H3 119.9
C2 C3 H3 119.9
C5 C4 C3 120.5(9)
C5 C4 H4A 119.7
C3 C4 H4A 119.7
C4 C5 C6 121.0(9)
C4 C5 H5A 119.5
C6 C5 H5A 119.5
C5 C6 C1 117.7(8)
C5 C6 H6 121.1
C1 C6 H6 121.1
O1 C7 C1 112.0(7)
O1 C7 H7A 109.2
C1 C7 H7A 109.2
O1 C7 H7B 109.2
C1 C7 H7B 109.2
H7A C7 H7B 107.9
O2 C8 O1 124.4(7)
O2 C8 N1 127.0(8)
O1 C8 N1 108.6(7)
N1 C9 C17 114.7(7)
N1 C9 C10 112.1(7)
C17 C9 C10 110.9(7)
N1 C9 H9 106.1
C17 C9 H9 106.1
C10 C9 H9 106.1
C11 C10 C9 112.1(7)
C11 C10 H10A 109.2
C9 C10 H10A 109.2
C11 C10 H10B 109.2
C9 C10 H10B 109.2
H10A C10 H10B 107.9
C16 C11 C12 115.6(8)
C16 C11 C10 121.8(8)
C12 C11 C10 122.5(8)
C13 C12 C11 121.5(8)
C13 C12 H12 119.2
C11 C12 H12 119.2
C14 C13 C12 120.5(8)
C14 C13 H13 119.8
C12 C13 H13 119.8
C13 C14 C15 120.4(9)
C13 C14 H14 119.8
C15 C14 H14 119.8
C16 C15 C14 120.0(9)
C16 C15 H15 120.0
C14 C15 H15 120.0
C15 C16 C11 122.0(8)
C15 C16 H16 119.0
C11 C16 H16 119.0
O3 C17 N2 121.2(8)
O3 C17 C9 120.5(7)
N2 C17 C9 118.3(7)
N2 C18 C21 112.6(7)
N2 C18 C19 109.6(7)
C21 C18 C19 110.7(8)
N2 C18 C20 107.4(8)
C21 C18 C20 106.3(7)
C19 C18 C20 110.0(8)
C18 C19 H19A 109.5
C18 C19 H19B 109.5
H19A C19 H19B 109.5
C18 C19 H19C 109.5
H19A C19 H19C 109.5
H19B C19 H19C 109.5
C18 C20 H20A 109.5
C18 C20 H20B 109.5
H20A C20 H20B 109.5
C18 C20 H20C 109.5
H20A C20 H20C 109.5
H20B C20 H20C 109.5
O4 C21 N3 121.9(8)
O4 C21 C18 120.2(8)
N3 C21 C18 117.8(8)
N3 C22 C24 109.6(8)
N3 C22 C23 105.4(8)
C24 C22 C23 112.1(10)
N3 C22 C25 110.7(8)
C24 C22 C25 111.5(9)
C23 C22 C25 107.4(8)
C22 C23 H23A 109.5
C22 C23 H23B 109.5
H23A C23 H23B 109.5
C22 C23 H23C 109.5
H23A C23 H23C 109.5
H23B C23 H23C 109.5
C22 C24 H24A 109.5
C22 C24 H24B 109.5
H24A C24 H24B 109.5
C22 C24 H24C 109.5
H24A C24 H24C 109.5
H24B C24 H24C 109.5
O5 C25 N4 121.9(9)
O5 C25 C22 120.0(9)
N4 C25 C22 118.2(8)
N4 C26 C28 112.5(8)
N4 C26 C29 111.1(9)
C28 C26 C29 113.0(8)
N4 C26 C27 107.6(7)
C28 C26 C27 106.6(9)
C29 C26 C27 105.6(7)
C26 C27 H27A 109.5
C26 C27 H27B 109.5
H27A C27 H27B 109.5
C26 C27 H27C 109.5
H27A C27 H27C 109.5
H27B C27 H27C 109.5
C26 C28 H28A 109.5
C26 C28 H28B 109.5
H28A C28 H28B 109.5
C26 C28 H28C 109.5
H28A C28 H28C 109.5
H28B C28 H28C 109.5
O6 C29 N5 122.9(9)
O6 C29 C26 118.3(9)
N5 C29 C26 118.7(9)
C32 C30 N5 112.7(13)
C32 C30 C33 109.7(11)
N5 C30 C33 112.7(8)
C32 C30 C31 108.8(13)
N5 C30 C31 108.1(11)
C33 C30 C31 104.3(13)
C30 C31 H31A 109.5
C30 C31 H31B 109.5
H31A C31 H31B 109.5
C30 C31 H31C 109.5
H31A C31 H31C 109.5
H31B C31 H31C 109.5
C30 C32 H32A 109.5
C30 C32 H32B 109.5
H32A C32 H32B 109.5
C30 C32 H32C 109.5
H32A C32 H32C 109.5
H32B C32 H32C 109.5
O7 C33 N6 119.5(9)
O7 C33 C30 121.6(9)
N6 C33 C30 118.8(9)
N6 C34 C35 111.1(8)
N6 C34 C38 110.9(7)
C35 C34 C38 101.6(8)
N6 C34 C39 112.4(8)
C35 C34 C39 108.5(7)
C38 C34 C39 111.8(7)
C34 C35 C36 106.1(7)
C34 C35 H35A 110.5
C36 C35 H35A 110.5
C34 C35 H35B 110.5
C36 C35 H35B 110.5
H35A C35 H35B 108.7
C35 C36 C37 105.7(8)
C35 C36 H36A 110.6
C37 C36 H36A 110.6
C35 C36 H36B 110.6
C37 C36 H36B 110.6
H36A C36 H36B 108.7
C38 C37 C36 104.4(8)
C38 C37 H37A 110.9
C36 C37 H37A 110.9
C38 C37 H37B 110.9
C36 C37 H37B 110.9
H37A C37 H37B 108.9
C34 C38 C37 102.9(8)
C34 C38 H38A 111.2
C37 C38 H38A 111.2
C34 C38 H38B 111.2
C37 C38 H38B 111.2
H38A C38 H38B 109.1
O8 C39 N7 123.8(8)
O8 C39 C34 120.6(8)
N7 C39 C34 115.6(8)
N7 C40 C41 112.2(8)
N7 C40 C42 107.5(8)
C41 C40 C42 109.5(9)
N7 C40 C43 112.8(9)
C41 C40 C43 109.4(8)
C42 C40 C43 105.2(8)
C40 C41 H41A 109.5
C40 C41 H41B 109.5
H41A C41 H41B 109.5
C40 C41 H41C 109.5
H41A C41 H41C 109.5
H41B C41 H41C 109.5
C40 C42 H42A 109.5
C40 C42 H42B 109.5
H42A C42 H42B 109.5
C40 C42 H42C 109.5
H42A C42 H42C 109.5
H42B C42 H42C 109.5
O9 C43 N8 125.6(10)
O9 C43 C40 118.5(10)
N8 C43 C40 115.8(9)
C46 C44 N8 109.5(13)
C46 C44 C47 108.2(12)
N8 C44 C47 112.7(10)
C46 C44 C45 111.3(12)
N8 C44 C45 108.6(11)
C47 C44 C45 106.4(13)
C44 C45 H45A 109.5
C44 C45 H45B 109.5
H45A C45 H45B 109.5
C44 C45 H45C 109.5
H45A C45 H45C 109.5
H45B C45 H45C 109.5
C44 C46 H46A 109.5
C44 C46 H46B 109.5
H46A C46 H46B 109.5
C44 C46 H46C 109.5
H46A C46 H46C 109.5
H46B C46 H46C 109.5
O10 C47 N9 120.2(12)
O10 C47 C44 123.6(11)
N9 C47 C44 115.3(11)
N9 C48 C49 112.1(10)
N9 C48 C51 111.5(11)
C49 C48 C51 105.4(10)
N9 C48 C50 111.0(10)
C49 C48 C50 108.6(11)
C51 C48 C50 108.0(9)
C48 C49 H49A 109.5
C48 C49 H49B 109.5
H49A C49 H49B 109.5
C48 C49 H49C 109.5
H49A C49 H49C 109.5
H49B C49 H49C 109.5
C48 C50 H50A 109.5
C48 C50 H50B 109.5
H50A C50 H50B 109.5
C48 C50 H50C 109.5
H50A C50 H50C 109.5
H50B C50 H50C 109.5
O11 C51 N10 122.8(11)
O11 C51 C48 119.8(11)
N10 C51 C48 117.3(10)
N10 C52 C53 107.9(10)
N10 C52 C55 112.3(10)
C53 C52 C55 108.4(10)
N10 C52 C54 109.7(9)
C53 C52 C54 111.5(11)
C55 C52 C54 107.1(10)
C52 C53 H53A 109.5
C52 C53 H53B 109.5
H53A C53 H53B 109.5
C52 C53 H53C 109.5
H53A C53 H53C 109.5
H53B C53 H53C 109.5
C52 C54 H54A 109.5
C52 C54 H54B 109.5
H54A C54 H54B 109.5
C52 C54 H54C 109.5
H54A C54 H54C 109.5
H54B C54 H54C 109.5
O12 C55 N11 124.3(12)
O12 C55 C52 122.6(13)
N11 C55 C52 112.5(10)
N11 C56 C57 117.7(17)
N11 C56 H56A 107.9
C57 C56 H56A 107.9
N11 C56 H56B 107.9
C57 C56 H56B 107.9
H56A C56 H56B 107.2
O13 C57 N12 121.7(19)
O13 C57 C56 119.1(19)
N12 C57 C56 115.2(19)
C64 O14 C65 116.0(19)
C65 N13 C66 113.9(19)
C65 N13 H13N 123.0
C66 N13 H13N 123.0
C74 N14 C75 121.2(14)
C74 N14 H14N 119.4
C75 N14 H14N 119.4
C78 N15 C79 120.1(12)
C78 N15 H15N 120.0
C79 N15 H15N 120.0
C82 N16 C83 122.7(11)
C82 N16 H16N 118.6
C83 N16 H16N 118.6
C86 N17 C87 125.1(10)
C86 N17 H17N 117.5
C87 N17 H17N 117.5
C90 N18 C91 121.1(8)
C90 N18 H18N 119.5
C91 N18 H18N 119.5
C96 N19 C97 123.3(8)
C96 N19 H19N 118.3
C97 N19 H19N 118.3
C100 N20 C11B 104.7(12)
C100 N20 C101 130.7(10)
C11B N20 C101 34.9(10)
C100 N20 H20N 114.7
C11B N20 H20N 132.8
C101 N20 H20N 114.7
C104 N21 C105 120.1(8)
C104 N21 H21N 120.0
C105 N21 H21N 120.0
C108 N22 C109 122.4(7)
C108 N22 H22N 118.8
C109 N22 H22N 118.8
C112 N23 C113 119.9(7)
C112 N23 H23N 120.1
C113 N23 H23N 120.1
C114 N24 H24D 120.0
C114 N24 H24E 120.0
H24D N24 H24E 120.0
C59 C58 C63 120.0
C59 C58 C64 119.2(7)
C63 C58 C64 120.7(7)
C60 C59 C58 120.0
C60 C59 H59 120.0
C58 C59 H59 120.0
C61 C60 C59 120.0
C61 C60 H60 120.0
C59 C60 H60 120.0
C60 C61 C62 120.0
C60 C61 H61 120.0
C62 C61 H61 120.0
C61 C62 C63 120.0
C61 C62 H62 120.0
C63 C62 H62 120.0
C62 C63 C58 120.0
C62 C63 H63 120.0
C58 C63 H63 120.0
C59B C58B C63B 120.0
C59B C58B C64 120.3(8)
C63B C58B C64 119.7(8)
C60B C59B C58B 120.0
C60B C59B H59B 120.0
C58B C59B H59B 120.0
C59B C60B C61B 120.0
C59B C60B H60B 120.0
C61B C60B H60B 120.0
C62B C61B C60B 120.0
C62B C61B H61B 120.0
C60B C61B H61B 120.0
C61B C62B C63B 120.0
C61B C62B H62B 120.0
C63B C62B H62B 120.0
C62B C63B C58B 120.0
C62B C63B H63B 120.0
C58B C63B H63B 120.0
O14 C64 C58 115.2(14)
O14 C64 C58B 134(2)
C58 C64 C58B 25.5(10)
O14 C64 H64A 108.5
C58 C64 H64A 108.5
C58B C64 H64A 84.6
O14 C64 H64B 108.5
C58 C64 H64B 108.5
C58B C64 H64B 108.7
H64A C64 H64B 107.5
N13 C65 O15 135(2)
N13 C65 O14 109(2)
O15 C65 O14 115(2)
C67 C66 N13 106.9(16)
C67 C66 C74 113.4(17)
N13 C66 C74 110.0(16)
C67 C66 H66 108.8
N13 C66 H66 108.8
C74 C66 H66 108.8
C66 C67 C68 121.4(19)
C66 C67 C68B 123.8(15)
C68 C67 C68B 19.4(13)
C66 C67 H67A 107.0
C68 C67 H67A 107.0
C68B C67 H67A 88.7
C66 C67 H67B 107.0
C68 C67 H67B 107.0
C68B C67 H67B 119.7
H67A C67 H67B 106.7
C69 C68 C73 120.0
C69 C68 C67 121.6(8)
C73 C68 C67 118.3(8)
C70 C69 C68 120.0
C70 C69 H69 120.0
C68 C69 H69 120.0
C69 C70 C71 120.0
C69 C70 H70 120.0
C71 C70 H70 120.0
C70 C71 C72 120.0
C70 C71 H71 120.0
C72 C71 H71 120.0
C73 C72 C71 120.0
C73 C72 H72 120.0
C71 C72 H72 120.0
C72 C73 C68 120.0
C72 C73 H73 120.0
C68 C73 H73 120.0
C69B C68B C73B 120.0
C69B C68B C67 118.5(8)
C73B C68B C67 119.5(8)
C68B C69B C70B 120.0
C68B C69B H69B 120.0
C70B C69B H69B 120.0
C71B C70B C69B 120.0
C71B C70B H70B 120.0
C69B C70B H70B 120.0
C72B C71B C70B 120.0
C72B C71B H71B 120.0
C70B C71B H71B 120.0
C71B C72B C73B 120.0
C71B C72B H72B 120.0
C73B C72B H72B 120.0
C72B C73B C68B 120.0
C72B C73B H73B 120.0
C68B C73B H73B 120.0
O16 C74 N14 125.2(16)
O16 C74 C66 117.5(16)
N14 C74 C66 117.1(16)
N14 C75 C77 111.7(14)
N14 C75 C76 107.4(13)
C77 C75 C76 105.6(15)
N14 C75 C78 110.1(13)
C77 C75 C78 111.9(13)
C76 C75 C78 109.9(15)
C75 C76 H76A 109.5
C75 C76 H76B 109.5
H76A C76 H76B 109.5
C75 C76 H76C 109.5
H76A C76 H76C 109.5
H76B C76 H76C 109.5
C75 C77 H77A 109.5
C75 C77 H77B 109.5
H77A C77 H77B 109.5
C75 C77 H77C 109.5
H77A C77 H77C 109.5
H77B C77 H77C 109.5
O17 C78 N15 123.5(14)
O17 C78 C75 117.6(14)
N15 C78 C75 118.9(13)
N15 C79 C82 115.2(14)
N15 C79 C80 104.8(12)
C82 C79 C80 108.4(13)
N15 C79 C81 109.7(13)
C82 C79 C81 109.8(12)
C80 C79 C81 108.6(16)
C79 C80 H80A 109.5
C79 C80 H80B 109.5
H80A C80 H80B 109.5
C79 C80 H80C 109.5
H80A C80 H80C 109.5
H80B C80 H80C 109.5
C79 C81 H81A 109.5
C79 C81 H81B 109.5
H81A C81 H81B 109.5
C79 C81 H81C 109.5
H81A C81 H81C 109.5
H81B C81 H81C 109.5
O18 C82 N16 123.4(13)
O18 C82 C79 121.4(16)
N16 C82 C79 115.1(13)
N16 C83 C85 107.2(10)
N16 C83 C86 111.9(11)
C85 C83 C86 107.6(11)
N16 C83 C84 111.3(11)
C85 C83 C84 112.5(12)
C86 C83 C84 106.4(9)
C83 C84 H84A 109.5
C83 C84 H84B 109.5
H84A C84 H84B 109.5
C83 C84 H84C 109.5
H84A C84 H84C 109.5
H84B C84 H84C 109.5
C83 C85 H85A 109.5
C83 C85 H85B 109.5
H85A C85 H85B 109.5
C83 C85 H85C 109.5
H85A C85 H85C 109.5
H85B C85 H85C 109.5
O19 C86 N17 121.5(10)
O19 C86 C83 121.1(12)
N17 C86 C83 117.3(10)
N17 C87 C89 107.4(11)
N17 C87 C90 111.7(10)
C89 C87 C90 110.1(11)
N17 C87 C88 106.7(10)
C89 C87 C88 112.7(14)
C90 C87 C88 108.2(11)
C87 C88 H88A 109.5
C87 C88 H88B 109.5
H88A C88 H88B 109.5
C87 C88 H88C 109.5
H88A C88 H88C 109.5
H88B C88 H88C 109.5
C87 C89 H89A 109.5
C87 C89 H89B 109.5
H89A C89 H89B 109.5
C87 C89 H89C 109.5
H89A C89 H89C 109.5
H89B C89 H89C 109.5
O20 C90 N18 123.5(10)
O20 C90 C87 120.7(10)
N18 C90 C87 115.6(10)
N18 C91 C95 110.7(8)
N18 C91 C96 110.3(9)
C95 C91 C96 115.4(8)
N18 C91 C92 107.3(8)
C95 C91 C92 101.7(9)
C96 C91 C92 110.9(8)
C93 C92 C91 104.8(9)
C93 C92 H92A 110.8
C91 C92 H92A 110.8
C93 C92 H92B 110.8
C91 C92 H92B 110.8
H92A C92 H92B 108.9
C94 C93 C92 107.7(10)
C94 C93 H93A 110.2
C92 C93 H93A 110.2
C94 C93 H93B 110.2
C92 C93 H93B 110.2
H93A C93 H93B 108.5
C93 C94 C95 105.4(9)
C93 C94 H94A 110.7
C95 C94 H94A 110.7
C93 C94 H94B 110.7
C95 C94 H94B 110.7
H94A C94 H94B 108.8
C91 C95 C94 103.6(9)
C91 C95 H95A 111.0
C94 C95 H95A 111.0
C91 C95 H95B 111.0
C94 C95 H95B 111.0
H95A C95 H95B 109.0
O21 C96 N19 123.7(9)
O21 C96 C91 118.5(9)
N19 C96 C91 117.8(8)
N19 C97 C98 110.3(7)
N19 C97 C100 109.9(8)
C98 C97 C100 109.9(8)
N19 C97 C99 105.8(8)
C98 C97 C99 111.3(9)
C100 C97 C99 109.6(8)
C97 C98 H98A 109.5
C97 C98 H98B 109.5
H98A C98 H98B 109.5
C97 C98 H98C 109.5
H98A C98 H98C 109.5
H98B C98 H98C 109.5
C97 C99 H99A 109.5
C97 C99 H99B 109.5
H99A C99 H99B 109.5
C97 C99 H99C 109.5
H99A C99 H99C 109.5
H99B C99 H99C 109.5
O22 C100 N20 122.6(9)
O22 C100 C97 119.6(9)
N20 C100 C97 117.8(9)
C103 C101 C104 104.8(14)
C103 C101 C102 114.9(15)
C104 C101 C102 111.6(15)
C103 C101 N20 104.4(15)
C104 C101 N20 106.9(12)
C102 C101 N20 113.5(14)
N20 C11B C13B 128.4(19)
N20 C11B C12B 94.1(15)
C13B C11B C12B 104.3(16)
N20 C11B C104 105.1(14)
C13B C11B C104 119.0(17)
C12B C11B C104 98.0(15)
C11B C12B H12C 109.5
C11B C12B H12D 109.5
H12C C12B H12D 109.5
C11B C12B H12E 109.5
H12C C12B H12E 109.5
H12D C12B H12E 109.5
C11B C13B H13A 109.5
C11B C13B H13B 109.5
H13A C13B H13B 109.5
C11B C13B H13C 109.5
H13A C13B H13C 109.5
H13B C13B H13C 109.5
O23 C104 N21 124.2(8)
O23 C104 C101 123.0(10)
N21 C104 C101 111.5(10)
O23 C104 C11B 112.2(11)
N21 C104 C11B 120.6(10)
C101 C104 C11B 32.1(9)
N21 C105 C107 111.2(7)
N21 C105 C108 110.1(7)
C107 C105 C108 111.6(7)
N21 C105 C106 105.0(7)
C107 C105 C106 111.8(8)
C108 C105 C106 106.9(6)
C105 C106 H10D 109.5
C105 C106 H10E 109.5
H10D C106 H10E 109.5
C105 C106 H10F 109.5
H10D C106 H10F 109.5
H10E C106 H10F 109.5
C105 C107 H10G 109.5
C105 C107 H10H 109.5
H10G C107 H10H 109.5
C105 C107 H10I 109.5
H10G C107 H10I 109.5
H10H C107 H10I 109.5
O24 C108 N22 122.4(7)
O24 C108 C105 119.6(7)
N22 C108 C105 118.0(7)
N22 C109 C110 111.1(6)
N22 C109 C112 110.4(6)
C110 C109 C112 110.1(7)
N22 C109 C111 107.5(7)
C110 C109 C111 109.2(7)
C112 C109 C111 108.6(7)
C109 C110 H11A 109.5
C109 C110 H11B 109.5
H11A C110 H11B 109.5
C109 C110 H11C 109.5
H11A C110 H11C 109.5
H11B C110 H11C 109.5
C109 C111 H11D 109.5
C109 C111 H11E 109.5
H11D C111 H11E 109.5
C109 C111 H11F 109.5
H11D C111 H11F 109.5
H11E C111 H11F 109.5
O25 C112 N23 121.6(8)
O25 C112 C109 122.5(8)
N23 C112 C109 115.6(7)
N23 C113 C114 113.1(7)
N23 C113 H11G 109.0
C114 C113 H11G 109.0
N23 C113 H11H 109.0
C114 C113 H11H 109.0
H11G C113 H11H 107.8
O26 C114 N24 122.6(8)
O26 C114 C113 118.0(7)
N24 C114 C113 119.4(7)

loop_
_geom_bond_atom_site_label_1
_geom_bond_atom_site_label_2
_geom_bond_distance
O1 C8 1.339(10)
O1 C7 1.470(10)
O2 C8 1.197(10)
O3 C17 1.245(10)
O4 C21 1.213(10)
O5 C25 1.233(10)
O6 C29 1.259(12)
O7 C33 1.264(12)
O8 C39 1.228(11)
O9 C43 1.232(13)
O10 C47 1.230(13)
O11 C51 1.219(13)
O12 C55 1.157(15)
O13 C57 1.31(3)
N1 C8 1.370(10)
N1 C9 1.435(11)
N1 H1N 0.8800
N2 C17 1.340(10)
N2 C18 1.457(11)
N2 H2N 0.8800
N3 C21 1.346(11)
N3 C22 1.480(11)
N3 H3N 0.8800
N4 C25 1.348(12)
N4 C26 1.425(13)
N4 H4N 0.8800
N5 C29 1.311(15)
N5 C30 1.458(14)
N5 H5N 0.8800
N6 C33 1.332(13)
N6 C34 1.429(11)
N6 H6N 0.8800
N7 C39 1.344(12)
N7 C40 1.406(13)
N7 H7N 0.8800
N8 C43 1.345(15)
N8 C44 1.482(15)
N8 H8N 0.8800
N9 C47 1.355(16)
N9 C48 1.441(15)
N9 H9N 0.8800
N10 C51 1.313(15)
N10 C52 1.446(15)
N10 H10N 0.8800
N11 C55 1.394(15)
N11 C56 1.439(17)
N11 H11N 0.8800
N12 C57 1.34(2)
N12 H12A 0.8800
N12 H12B 0.8800
C1 C2 1.3572
C1 C6 1.419(11)
C1 C7 1.490(10)
C2 C3 1.398(11)
C2 H2 0.9500
C3 C4 1.366(14)
C3 H3 0.9500
C4 C5 1.362(13)
C4 H4A 0.9500
C5 C6 1.401(13)
C5 H5A 0.9500
C6 H6 0.9500
C7 H7A 0.9900
C7 H7B 0.9900
C9 C17 1.460(12)
C9 C10 1.568(11)
C9 H9 1.0000
C10 C11 1.462(13)
C10 H10A 0.9900
C10 H10B 0.9900
C11 C16 1.417(12)
C11 C12 1.426(12)
C12 C13 1.369(12)
C12 H12 0.9500
C13 C14 1.362(13)
C13 H13 0.9500
C14 C15 1.387(13)
C14 H14 0.9500
C15 C16 1.360(13)
C15 H15 0.9500
C16 H16 0.9500
C18 C21 1.515(12)
C18 C19 1.533(13)
C18 C20 1.549(13)
C19 H19A 0.9800
C19 H19B 0.9800
C19 H19C 0.9800
C20 H20A 0.9800
C20 H20B 0.9800
C20 H20C 0.9800
C22 C24 1.494(15)
C22 C23 1.508(15)
C22 C25 1.536(14)
C23 H23A 0.9800
C23 H23B 0.9800
C23 H23C 0.9800
C24 H24A 0.9800
C24 H24B 0.9800
C24 H24C 0.9800
C26 C28 1.491(13)
C26 C29 1.533(13)
C26 C27 1.563(14)
C27 H27A 0.9800
C27 H27B 0.9800
C27 H27C 0.9800
C28 H28A 0.9800
C28 H28B 0.9800
C28 H28C 0.9800
C30 C32 1.43(2)
C30 C33 1.489(15)
C30 C31 1.56(2)
C31 H31A 0.9800
C31 H31B 0.9800
C31 H31C 0.9800
C32 H32A 0.9800
C32 H32B 0.9800
C32 H32C 0.9800
C34 C35 1.505(13)
C34 C38 1.536(13)
C34 C39 1.560(13)
C35 C36 1.528(14)
C35 H35A 0.9900
C35 H35B 0.9900
C36 C37 1.547(14)
C36 H36A 0.9900
C36 H36B 0.9900
C37 C38 1.543(15)
C37 H37A 0.9900
C37 H37B 0.9900
C38 H38A 0.9900
C38 H38B 0.9900
C40 C41 1.500(13)
C40 C42 1.553(14)
C40 C43 1.553(14)
C41 H41A 0.9800
C41 H41B 0.9800
C41 H41C 0.9800
C42 H42A 0.9800
C42 H42B 0.9800
C42 H42C 0.9800
C44 C46 1.44(2)
C44 C47 1.493(17)
C44 C45 1.60(2)
C45 H45A 0.9800
C45 H45B 0.9800
C45 H45C 0.9800
C46 H46A 0.9800
C46 H46B 0.9800
C46 H46C 0.9800
C48 C49 1.517(17)
C48 C51 1.554(17)
C48 C50 1.567(17)
C49 H49A 0.9800
C49 H49B 0.9800
C49 H49C 0.9800
C50 H50A 0.9800
C50 H50B 0.9800
C50 H50C 0.9800
C52 C53 1.511(18)
C52 C55 1.538(18)
C52 C54 1.542(17)
C53 H53A 0.9800
C53 H53B 0.9800
C53 H53C 0.9800
C54 H54A 0.9800
C54 H54B 0.9800
C54 H54C 0.9800
C56 C57 1.46(3)
C56 H56A 0.9900
C56 H56B 0.9900
O14 C64 1.29(2)
O14 C65 1.44(2)
O15 C65 1.25(2)
O16 C74 1.243(19)
O17 C78 1.230(15)
O18 C82 1.239(15)
O19 C86 1.214(14)
O20 C90 1.213(12)
O21 C96 1.224(11)
O22 C100 1.211(12)
O23 C104 1.214(11)
O24 C108 1.218(9)
O25 C112 1.183(10)
O26 C114 1.232(9)
N13 C65 1.20(3)
N13 C66 1.50(3)
N13 H13N 0.8800
N14 C74 1.32(2)
N14 C75 1.461(18)
N14 H14N 0.8800
N15 C78 1.310(18)
N15 C79 1.450(18)
N15 H15N 0.8800
N16 C82 1.337(19)
N16 C83 1.468(17)
N16 H16N 0.8800
N17 C86 1.363(16)
N17 C87 1.457(14)
N17 H17N 0.8800
N18 C90 1.323(15)
N18 C91 1.478(13)
N18 H18N 0.8800
N19 C96 1.316(13)
N19 C97 1.486(12)
N19 H19N 0.8800
N20 C100 1.313(14)
N20 C11B 1.45(2)
N20 C101 1.56(2)
N20 H20N 0.8800
N21 C104 1.311(12)
N21 C105 1.484(12)
N21 H21N 0.8800
N22 C108 1.344(10)
N22 C109 1.486(11)
N22 H22N 0.8800
N23 C112 1.355(11)
N23 C113 1.458(10)
N23 H23N 0.8800
N24 C114 1.298(11)
N24 H24D 0.8800
N24 H24E 0.8800
C58 C59 1.3900
C58 C63 1.3900
C58 C64 1.521(12)
C59 C60 1.3900
C59 H59 0.9500
C60 C61 1.3900
C60 H60 0.9500
C61 C62 1.3900
C61 H61 0.9500
C62 C63 1.3900
C62 H62 0.9500
C63 H63 0.9500
C58B C59B 1.3900
C58B C63B 1.3900
C58B C64 1.522(13)
C59B C60B 1.3900
C59B H59B 0.9500
C60B C61B 1.3900
C60B H60B 0.9500
C61B C62B 1.3900
C61B H61B 0.9500
C62B C63B 1.3900
C62B H62B 0.9500
C63B H63B 0.9500
C64 H64A 0.9900
C64 H64B 0.9900
C66 C67 1.40(3)
C66 C74 1.57(2)
C66 H66 1.0000
C67 C68 1.528(12)
C67 C68B 1.533(12)
C67 H67A 0.9900
C67 H67B 0.9900
C68 C69 1.3900
C68 C73 1.3900
C69 C70 1.3900
C69 H69 0.9500
C70 C71 1.3900
C70 H70 0.9500
C71 C72 1.3900
C71 H71 0.9500
C72 C73 1.3900
C72 H72 0.9500
C73 H73 0.9500
C68B C69B 1.3900
C68B C73B 1.3900
C69B C70B 1.3900
C69B H69B 0.9500
C70B C71B 1.3900
C70B H70B 0.9500
C71B C72B 1.3900
C71B H71B 0.9500
C72B C73B 1.3900
C72B H72B 0.9500
C73B H73B 0.9500
C75 C77 1.51(2)
C75 C76 1.51(2)
C75 C78 1.52(2)
C76 H76A 0.9800
C76 H76B 0.9800
C76 H76C 0.9800
C77 H77A 0.9800
C77 H77B 0.9800
C77 H77C 0.9800
C79 C82 1.46(2)
C79 C80 1.54(2)
C79 C81 1.61(2)
C80 H80A 0.9800
C80 H80B 0.9800
C80 H80C 0.9800
C81 H81A 0.9800
C81 H81B 0.9800
C81 H81C 0.9800
C83 C85 1.50(2)
C83 C86 1.516(15)
C83 C84 1.559(17)
C84 H84A 0.9800
C84 H84B 0.9800
C84 H84C 0.9800
C85 H85A 0.9800
C85 H85B 0.9800
C85 H85C 0.9800
C87 C89 1.496(17)
C87 C90 1.495(16)
C87 C88 1.525(17)
C88 H88A 0.9800
C88 H88B 0.9800
C88 H88C 0.9800
C89 H89A 0.9800
C89 H89B 0.9800
C89 H89C 0.9800
C91 C95 1.511(15)
C91 C96 1.523(14)
C91 C92 1.566(15)
C92 C93 1.510(15)
C92 H92A 0.9900
C92 H92B 0.9900
C93 C94 1.501(17)
C93 H93A 0.9900
C93 H93B 0.9900
C94 C95 1.537(17)
C94 H94A 0.9900
C94 H94B 0.9900
C95 H95A 0.9900
C95 H95B 0.9900
C97 C98 1.506(12)
C97 C100 1.533(13)
C97 C99 1.546(14)
C98 H98A 0.9800
C98 H98B 0.9800
C98 H98C 0.9800
C99 H99A 0.9800
C99 H99B 0.9800
C99 H99C 0.9800
C101 C103 1.47(3)
C101 C104 1.550(19)
C101 C102 1.55(3)
C102 H10X 0.9800
C102 H10Y 0.9800
C102 H10Z 0.9800
C103 H10U 0.9800
C103 H10V 0.9800
C103 H10W 0.9800
C11B C13B 1.48(3)
C11B C12B 1.63(3)
C11B C104 1.70(2)
C12B H12C 0.9800
C12B H12D 0.9800
C12B H12E 0.9800
C13B H13A 0.9800
C13B H13B 0.9800
C13B H13C 0.9800
C105 C107 1.507(13)
C105 C108 1.519(12)
C105 C106 1.524(12)
C106 H10D 0.9800
C106 H10E 0.9800
C106 H10F 0.9800
C107 H10G 0.9800
C107 H10H 0.9800
C107 H10I 0.9800
C109 C110 1.508(12)
C109 C112 1.529(12)
C109 C111 1.531(12)
C110 H11A 0.9800
C110 H11B 0.9800
C110 H11C 0.9800
C111 H11D 0.9800
C111 H11E 0.9800
C111 H11F 0.9800
C113 C114 1.539(12)
C113 H11G 0.9900
C113 H11H 0.9900
O2S O5S 1.21(6)

loop_
_geom_hbond_atom_site_label_D
_geom_hbond_atom_site_label_H
_geom_hbond_atom_site_label_A
_geom_hbond_distance_DH
_geom_hbond_distance_HA
_geom_hbond_distance_DA
_geom_hbond_angle_DHA
_geom_hbond_site_symmetry_A
N1 H1N O26 0.88 1.98 2.849(8) 168.6 2
N2 H2N O1S 0.88 2.14 3.009(10) 167.7 1_565
N3 H3N O2 0.88 2.18 3.050(10) 170.1 .
N4 H4N O3 0.88 2.11 2.974(9) 165.1 .
N5 H5N O4 0.88 2.10 2.941(13) 159.0 .
N6 H6N O5 0.88 2.13 3.007(10) 171.3 .
N7 H7N O6 0.88 2.14 3.012(10) 168.6 .
N8 H8N O7 0.88 1.99 2.840(13) 161.8 .
N9 H9N O8 0.88 2.13 3.007(12) 172.3 .
N10 H10N O9 0.88 2.12 2.956(12) 158.8 .
N11 H11N O10 0.88 2.15 2.876(11) 139.5 .
N12 H12A O2S 0.88 2.06 2.74(3) 133.8 .
N13 H13N O2S 0.88 2.77 3.19(3) 110.8 1_545
N14 H14N O2S 0.88 2.15 2.97(3) 154.8 1_545
N15 H15N O15 0.88 2.20 3.044(17) 160.3 .
N16 H16N O16 0.88 2.16 3.021(15) 164.9 .
N17 H17N O17 0.88 2.08 2.927(14) 162.4 .
N18 H18N O18 0.88 2.09 2.958(12) 170.5 .
N19 H19N O19 0.88 2.13 2.987(11) 165.1 .
N20 H20N O20 0.88 2.09 2.895(12) 151.1 .
N21 H21N O21 0.88 2.13 3.002(10) 174.0 .
N22 H22N O22 0.88 2.11 2.947(9) 159.2 .
N23 H23N O23 0.88 2.08 2.884(10) 151.3 .
N24 H24E O24 0.88 2.12 2.963(9) 159.9 .

loop_
_geom_torsion_atom_site_label_1
_geom_torsion_atom_site_label_2
_geom_torsion_atom_site_label_3
_geom_torsion_atom_site_label_4
_geom_torsion
C6 C1 C2 C3 1.8(6)
C7 C1 C2 C3 176.7(8)
C1 C2 C3 C4 -0.9(10)
C2 C3 C4 C5 -0.5(14)
C3 C4 C5 C6 1.1(14)
C4 C5 C6 C1 -0.3(13)
C2 C1 C6 C5 -1.2(9)
C7 C1 C6 C5 -176.2(7)
C8 O1 C7 C1 78.3(9)
C2 C1 C7 O1 -113.2(6)
C6 C1 C7 O1 61.8(9)
C7 O1 C8 O2 7.6(11)
C7 O1 C8 N1 -172.0(6)
C9 N1 C8 O2 -5.7(12)
C9 N1 C8 O1 173.8(7)
C8 N1 C9 C17 61.6(9)
C8 N1 C9 C10 -66.1(9)
N1 C9 C10 C11 -52.4(9)
C17 C9 C10 C11 177.9(7)
C9 C10 C11 C16 104.4(9)
C9 C10 C11 C12 -79.8(10)
C16 C11 C12 C13 -1.0(12)
C10 C11 C12 C13 -177.1(8)
C11 C12 C13 C14 0.3(13)
C12 C13 C14 C15 -0.5(13)
C13 C14 C15 C16 1.4(13)
C14 C15 C16 C11 -2.2(13)
C12 C11 C16 C15 2.0(12)
C10 C11 C16 C15 178.0(8)
C18 N2 C17 O3 3.8(11)
C18 N2 C17 C9 -175.8(7)
N1 C9 C17 O3 -158.9(7)
C10 C9 C17 O3 -30.6(10)
N1 C9 C17 N2 20.7(10)
C10 C9 C17 N2 149.0(7)
C17 N2 C18 C21 52.5(10)
C17 N2 C18 C19 -71.2(9)
C17 N2 C18 C20 169.2(7)
C22 N3 C21 O4 -1.0(13)
C22 N3 C21 C18 -179.6(8)
N2 C18 C21 O4 -153.4(8)
C19 C18 C21 O4 -30.3(11)
C20 C18 C21 O4 89.2(10)
N2 C18 C21 N3 25.2(11)
C19 C18 C21 N3 148.3(8)
C20 C18 C21 N3 -92.2(9)
C21 N3 C22 C24 -69.0(12)
C21 N3 C22 C23 170.2(8)
C21 N3 C22 C25 54.4(11)
C26 N4 C25 O5 -4.6(13)
C26 N4 C25 C22 177.0(8)
N3 C22 C25 O5 -148.4(8)
C24 C22 C25 O5 -26.1(12)
C23 C22 C25 O5 97.0(10)
N3 C22 C25 N4 30.0(11)
C24 C22 C25 N4 152.3(8)
C23 C22 C25 N4 -84.5(10)
C25 N4 C26 C28 -65.7(12)
C25 N4 C26 C29 62.1(10)
C25 N4 C26 C27 177.2(8)
C30 N5 C29 O6 6.2(17)
C30 N5 C29 C26 -170.3(11)
N4 C26 C29 O6 -159.3(8)
C28 C26 C29 O6 -31.8(13)
C27 C26 C29 O6 84.4(10)
N4 C26 C29 N5 17.4(12)
C28 C26 C29 N5 144.9(10)
C27 C26 C29 N5 -99.0(11)
C29 N5 C30 C32 -77.7(15)
C29 N5 C30 C33 47.2(19)
C29 N5 C30 C31 162.0(12)
C34 N6 C33 O7 0.4(17)
C34 N6 C33 C30 178.8(11)
C32 C30 C33 O7 -28.1(19)
N5 C30 C33 O7 -154.6(12)
C31 C30 C33 O7 88.4(16)
C32 C30 C33 N6 153.6(14)
N5 C30 C33 N6 27.1(19)
C31 C30 C33 N6 -89.9(13)
C33 N6 C34 C35 175.6(10)
C33 N6 C34 C38 -72.2(13)
C33 N6 C34 C39 53.8(12)
N6 C34 C35 C36 79.7(9)
C38 C34 C35 C36 -38.4(9)
C39 C34 C35 C36 -156.3(8)
C34 C35 C36 C37 18.0(10)
C35 C36 C37 C38 9.5(11)
N6 C34 C38 C37 -74.2(10)
C35 C34 C38 C37 43.9(9)
C39 C34 C38 C37 159.5(8)
C36 C37 C38 C34 -32.8(10)
C40 N7 C39 O8 0.9(13)
C40 N7 C39 C34 -178.3(7)
N6 C34 C39 O8 -150.9(8)
C35 C34 C39 O8 85.9(10)
C38 C34 C39 O8 -25.4(11)
N6 C34 C39 N7 28.3(10)
C35 C34 C39 N7 -94.9(9)
C38 C34 C39 N7 153.8(8)
C39 N7 C40 C41 -66.8(11)
C39 N7 C40 C42 172.9(8)
C39 N7 C40 C43 57.3(11)
C44 N8 C43 O9 8.7(17)
C44 N8 C43 C40 -167.8(10)
N7 C40 C43 O9 -159.5(9)
C41 C40 C43 O9 -33.9(12)
C42 C40 C43 O9 83.5(11)
N7 C40 C43 N8 17.2(12)
C41 C40 C43 N8 142.8(9)
C42 C40 C43 N8 -99.7(11)
C43 N8 C44 C46 -82.5(14)
C43 N8 C44 C47 38.0(18)
C43 N8 C44 C45 155.7(11)
C48 N9 C47 O10 5.7(19)
C48 N9 C47 C44 175.3(11)
C46 C44 C47 O10 -28(2)
N8 C44 C47 O10 -149.4(13)
C45 C44 C47 O10 91.6(17)
C46 C44 C47 N9 162.6(13)
N8 C44 C47 N9 41.4(18)
C45 C44 C47 N9 -77.6(14)
C47 N9 C48 C49 165.5(11)
C47 N9 C48 C51 47.5(15)
C47 N9 C48 C50 -72.9(15)
C52 N10 C51 O11 0(2)
C52 N10 C51 C48 178.4(11)
N9 C48 C51 O11 -145.0(12)
C49 C48 C51 O11 93.0(14)
C50 C48 C51 O11 -22.9(17)
N9 C48 C51 N10 36.2(15)
C49 C48 C51 N10 -85.7(13)
C50 C48 C51 N10 158.4(12)
C51 N10 C52 C53 -65.7(15)
C51 N10 C52 C55 53.8(16)
C51 N10 C52 C54 172.7(11)
C56 N11 C55 O12 10(2)
C56 N11 C55 C52 -178.7(12)
N10 C52 C55 O12 -150.8(13)
C53 C52 C55 O12 -31.6(18)
C54 C52 C55 O12 88.8(16)
N10 C52 C55 N11 37.9(14)
C53 C52 C55 N11 157.1(10)
C54 C52 C55 N11 -82.5(12)
C55 N11 C56 C57 76(2)
N11 C56 C57 O13 18(3)
N11 C56 C57 N12 176.2(15)
C63 C58 C59 C60 0.0
C64 C58 C59 C60 -179(2)
C58 C59 C60 C61 0.0
C59 C60 C61 C62 0.0
C60 C61 C62 C63 0.0
C61 C62 C63 C58 0.0
C59 C58 C63 C62 0.0
C64 C58 C63 C62 179(2)
C63B C58B C59B C60B 0.0
C64 C58B C59B C60B -179(5)
C58B C59B C60B C61B 0.0
C59B C60B C61B C62B 0.0
C60B C61B C62B C63B 0.0
C61B C62B C63B C58B 0.0
C59B C58B C63B C62B 0.0
C64 C58B C63B C62B 179(5)
C65 O14 C64 C58 87(2)
C65 O14 C64 C58B 66(4)
C59 C58 C64 O14 -153.6(15)
C63 C58 C64 O14 28(3)
C59 C58 C64 C58B -10(6)
C63 C58 C64 C58B 171(7)
C59B C58B C64 O14 -138(3)
C63B C58B C64 O14 43(5)
C59B C58B C64 C58 173(9)
C63B C58B C64 C58 -6(5)
C66 N13 C65 O15 17(3)
C66 N13 C65 O14 -178.0(13)
C64 O14 C65 N13 -171.9(16)
C64 O14 C65 O15 -4(2)
C65 N13 C66 C67 166.2(17)
C65 N13 C66 C74 -70(2)
N13 C66 C67 C68 -66(2)
C74 C66 C67 C68 172.7(17)
N13 C66 C67 C68B -89(2)
C74 C66 C67 C68B 149.8(18)
C66 C67 C68 C69 47(3)
C68B C67 C68 C69 150(6)
C66 C67 C68 C73 -128.7(19)
C68B C67 C68 C73 -26(3)
C73 C68 C69 C70 0.0
C67 C68 C69 C70 -176(3)
C68 C69 C70 C71 0.0
C69 C70 C71 C72 0.0
C70 C71 C72 C73 0.0
C71 C72 C73 C68 0.0
C69 C68 C73 C72 0.0
C67 C68 C73 C72 176(3)
C66 C67 C68B C69B 148.3(16)
C68 C67 C68B C69B 59(4)
C66 C67 C68B C73B -16(3)
C68 C67 C68B C73B -105(5)
C73B C68B C69B C70B 0.0
C67 C68B C69B C70B -164(2)
C68B C69B C70B C71B 0.0
C69B C70B C71B C72B 0.0
C70B C71B C72B C73B 0.0
C71B C72B C73B C68B 0.0
C69B C68B C73B C72B 0.0
C67 C68B C73B C72B 164(2)
C75 N14 C74 O16 4(3)
C75 N14 C74 C66 179.3(16)
C67 C66 C74 O16 -89(2)
N13 C66 C74 O16 151.2(19)
C67 C66 C74 N14 95(2)
N13 C66 C74 N14 -24(3)
C74 N14 C75 C77 66(2)
C74 N14 C75 C76 -178.3(18)
C74 N14 C75 C78 -59(2)
C79 N15 C78 O17 -4(3)
C79 N15 C78 C75 178.2(14)
N14 C75 C78 O17 159.3(14)
C77 C75 C78 O17 34(2)
C76 C75 C78 O17 -82.5(19)
N14 C75 C78 N15 -22(2)
C77 C75 C78 N15 -147.3(16)
C76 C75 C78 N15 95.7(18)
C78 N15 C79 C82 -51(2)
C78 N15 C79 C80 -170.0(16)
C78 N15 C79 C81 73.6(19)
C83 N16 C82 O18 -3.7(19)
C83 N16 C82 C79 -179.1(10)
N15 C79 C82 O18 153.4(13)
C80 C79 C82 O18 -89.5(17)
C81 C79 C82 O18 29.0(18)
N15 C79 C82 N16 -31.0(18)
C80 C79 C82 N16 86.0(16)
C81 C79 C82 N16 -155.5(13)
C82 N16 C83 C85 -170.3(11)
C82 N16 C83 C86 -52.6(15)
C82 N16 C83 C84 66.4(14)
C87 N17 C86 O19 -8(2)
C87 N17 C86 C83 175.0(12)
N16 C83 C86 O19 159.1(12)
C85 C83 C86 O19 -83.5(14)
C84 C83 C86 O19 37.3(18)
N16 C83 C86 N17 -24.1(17)
C85 C83 C86 N17 93.3(14)
C84 C83 C86 N17 -145.9(13)
C86 N17 C87 C89 76.4(15)
C86 N17 C87 C90 -44.4(18)
C86 N17 C87 C88 -162.4(14)
C91 N18 C90 O20 0.6(19)
C91 N18 C90 C87 -174.2(10)
N17 C87 C90 O20 153.0(12)
C89 C87 C90 O20 33.7(18)
C88 C87 C90 O20 -89.8(16)
N17 C87 C90 N18 -32.1(17)
C89 C87 C90 N18 -151.3(13)
C88 C87 C90 N18 85.1(14)
C90 N18 C91 C95 73.6(14)
C90 N18 C91 C96 -55.4(13)
C90 N18 C91 C92 -176.2(10)
N18 C91 C92 C93 -82.3(11)
C95 C91 C92 C93 34.0(11)
C96 C91 C92 C93 157.2(9)
C91 C92 C93 C94 -14.1(13)
C92 C93 C94 C95 -11.2(14)
N18 C91 C95 C94 73.0(12)
C96 C91 C95 C94 -160.8(9)
C92 C91 C95 C94 -40.7(11)
C93 C94 C95 C91 33.0(13)
C97 N19 C96 O21 -2.6(13)
C97 N19 C96 C91 -179.6(7)
N18 C91 C96 O21 154.6(8)
C95 C91 C96 O21 28.2(13)
C92 C91 C96 O21 -86.7(11)
N18 C91 C96 N19 -28.2(11)
C95 C91 C96 N19 -154.6(9)
C92 C91 C96 N19 90.5(11)
C96 N19 C97 C98 65.5(11)
C96 N19 C97 C100 -55.8(10)
C96 N19 C97 C99 -174.0(8)
C11B N20 C100 O22 9.3(16)
C101 N20 C100 O22 -17.4(18)
C11B N20 C100 C97 -170.1(12)
C101 N20 C100 C97 163.3(12)
N19 C97 C100 O22 160.1(8)
C98 C97 C100 O22 38.6(12)
C99 C97 C100 O22 -84.0(11)
N19 C97 C100 N20 -20.5(11)
C98 C97 C100 N20 -142.0(9)
C99 C97 C100 N20 95.4(11)
C100 N20 C101 C103 86.3(16)
C11B N20 C101 C103 36.9(17)
C100 N20 C101 C104 -24(2)
C11B N20 C101 C104 -74(2)
C100 N20 C101 C102 -147.8(13)
C11B N20 C101 C102 163(3)
C100 N20 C11B C13B 66(2)
C101 N20 C11B C13B -151(3)
C100 N20 C11B C12B 177.5(12)
C101 N20 C11B C12B -39.1(16)
C100 N20 C11B C104 -83.1(14)
C101 N20 C11B C104 60.4(19)
C105 N21 C104 O23 0.9(15)
C105 N21 C104 C101 -166.1(11)
C105 N21 C104 C11B 159.5(12)
C103 C101 C104 O23 31(2)
C102 C101 C104 O23 -94.4(16)
N20 C101 C104 O23 141.0(11)
C103 C101 C104 N21 -162.3(12)
C102 C101 C104 N21 72.8(15)
N20 C101 C104 N21 -51.8(16)
C103 C101 C104 C11B -48.6(18)
C102 C101 C104 C11B -174(3)
N20 C101 C104 C11B 62(2)
N20 C11B C104 O23 172.4(11)
C13B C11B C104 O23 20(2)
C12B C11B C104 O23 -91.2(14)
N20 C11B C104 N21 11.3(19)
C13B C11B C104 N21 -141.0(15)
C12B C11B C104 N21 107.8(13)
N20 C11B C104 C101 -71(2)
C13B C11B C104 C101 137(3)
C12B C11B C104 C101 25.9(16)
C104 N21 C105 C107 71.3(11)
C104 N21 C105 C108 -52.9(10)
C104 N21 C105 C106 -167.7(8)
C109 N22 C108 O24 4.3(11)
C109 N22 C108 C105 -177.2(6)
N21 C105 C108 O24 144.6(7)
C107 C105 C108 O24 20.6(10)
C106 C105 C108 O24 -101.9(8)
N21 C105 C108 N22 -34.0(9)
C107 C105 C108 N22 -158.0(8)
C106 C105 C108 N22 79.6(9)
C108 N22 C109 C110 67.3(9)
C108 N22 C109 C112 -55.0(9)
C108 N22 C109 C111 -173.3(6)
C113 N23 C112 O25 -1.0(12)
C113 N23 C112 C109 -174.8(7)
N22 C109 C112 O25 152.5(8)
C110 C109 C112 O25 29.6(11)
C111 C109 C112 O25 -89.9(10)
N22 C109 C112 N23 -33.7(9)
C110 C109 C112 N23 -156.6(7)
C111 C109 C112 N23 83.9(9)
C112 N23 C113 C114 -87.6(10)
N23 C113 C114 O26 173.6(7)
N23 C113 C114 N24 -4.8(12)
